data_7132987
loop_
_publ_author_name
'Huang, Song'
'Wang, Zhenwen'
'Wu, Jinyang'
'Mai, Xinyan'
'Qin, Song'
'Zhou, Yuqiao'
'Yuan, Daqiang'
'Li, Xiaowei'
'Feng, Wen'
'Yuan, Lihua'

_publ_section_title
;
 A molecular sheaf: doubly threaded [6]rotaxane.
;
_journal_issue 43
_journal_name_full 'Chemical communications (Cambridge, England)'
_journal_page_first 5622
_journal_page_last 5625
_journal_paper_doi 10.1039/d4cc00178h
_journal_volume 60
_journal_year 2024
_chemical_formula_sum 'C246 H340 F12 N34 O33 P2'
_chemical_formula_weight 4591.44
_space_group_crystal_system triclinic
_space_group_IT_number 2
_space_group_name_Hall '-P 1'
_space_group_name_H-M_alt 'P -1'
_atom_sites_solution_hydrogens geom
_audit_creation_method SHELXL-2019/1
_audit_update_record
;
2024-01-08 deposited with the CCDC.	2024-04-28 downloaded from the CCDC.
;
_cell_angle_alpha 109.8680(10)
_cell_angle_beta 104.1450(10)
_cell_angle_gamma 101.3310(10)
_cell_formula_units_Z 2
_cell_length_a 21.5297(3)
_cell_length_b 24.7451(4)
_cell_length_c 29.6954(5)
_cell_measurement_reflns_used 31444
_cell_measurement_temperature 293(2)
_cell_measurement_theta_max 2.1200
_cell_measurement_theta_min 2.1200
_cell_volume 13733.1(4)
_computing_structure_refinement 'SHELXL-2019/1 (Sheldrick, 2019)'
_diffrn_ambient_temperature 293(2)
_diffrn_measured_fraction_theta_full 0.998
_diffrn_measured_fraction_theta_max 0.961
_diffrn_measurement_device_type 'Rigaku synergy DW hypix'
_diffrn_radiation_type CuK\a
_diffrn_radiation_wavelength 1.54184
_diffrn_reflns_av_R_equivalents 0.0651
_diffrn_reflns_av_unetI/netI 0.0660
_diffrn_reflns_Laue_measured_fraction_full 0.998
_diffrn_reflns_Laue_measured_fraction_max 0.961
_diffrn_reflns_limit_h_max 24
_diffrn_reflns_limit_h_min -27
_diffrn_reflns_limit_k_max 31
_diffrn_reflns_limit_k_min -31
_diffrn_reflns_limit_l_max 37
_diffrn_reflns_limit_l_min -37
_diffrn_reflns_number 196561
_diffrn_reflns_point_group_measured_fraction_full 0.998
_diffrn_reflns_point_group_measured_fraction_max 0.961
_diffrn_reflns_theta_full 67.684
_diffrn_reflns_theta_max 76.443
_diffrn_reflns_theta_min 1.994
_diffrn_source 'Rotating-anode X-ray tube'
_exptl_absorpt_coefficient_mu 0.757
_exptl_crystal_colour red
_exptl_crystal_density_diffrn 1.110
_exptl_crystal_description block
_exptl_crystal_F_000 4912
_refine_diff_density_max 1.936
_refine_diff_density_min -1.205
_refine_diff_density_rms 0.203
_refine_ls_extinction_method none
_refine_ls_goodness_of_fit_ref 2.226
_refine_ls_hydrogen_treatment constr
_refine_ls_matrix_type full
_refine_ls_number_parameters 2250
_refine_ls_number_reflns 55402
_refine_ls_number_restraints 1764
_refine_ls_restrained_S_all 2.256
_refine_ls_R_factor_all 0.3304
_refine_ls_R_factor_gt 0.2457
_refine_ls_shift/su_max 0.222
_refine_ls_shift/su_mean 0.006
_refine_ls_structure_factor_coef Fsqd
_refine_ls_weighting_details 'w=1/[\s^2^(Fo^2^)+(0.2000P)^2^] where P=(Fo^2^+2Fc^2^)/3'
_refine_ls_weighting_scheme calc
_refine_ls_wR_factor_gt 0.5642
_refine_ls_wR_factor_ref 0.6276
_reflns_Friedel_coverage 0.000
_reflns_number_gt 23546
_reflns_number_total 55402
_reflns_threshold_expression 'I > 2\s(I)'
_cod_data_source_file d4cc00178h2.cif
_cod_data_source_block d
_cod_depositor_comments 'Adding full bibliography for 7132987.cif.'
_cod_database_code 7132987
_shelx_shelxl_version_number 2019/1
_shelx_space_group_comment
;
The symmetry employed for this shelxl refinement is uniquely defined
by the following loop, which should always be used as a source of
symmetry information in preference to the above space-group names.
They are only intended as comments.
;

loop_
_space_group_symop_operation_xyz
'x, y, z'
'-x, -y, -z'

loop_
_atom_site_label
_atom_site_type_symbol
_atom_site_fract_x
_atom_site_fract_y
_atom_site_fract_z
_atom_site_U_iso_or_equiv
_atom_site_adp_type
_atom_site_occupancy
_atom_site_site_symmetry_order
_atom_site_calc_flag
_atom_site_refinement_flags_posn
_atom_site_refinement_flags_adp
_atom_site_refinement_flags_occupancy
_atom_site_disorder_assembly
_atom_site_disorder_group
C1A_1 C 0.3667(9) 0.6258(9) 0.4509(7) 0.124(6) Uani 0.752(13) 1 d . . P . .
H1A_1 H 0.322244 0.601030 0.436701 0.148 Uiso 0.752(13) 1 calc R U P . .
C2A_1 C 0.4200(8) 0.6555(7) 0.4680(6) 0.098(4) Uani 0.752(13) 1 d . . P . .
C1B_1 C 0.5632(13) 0.6618(10) 0.5774(10) 0.050(7) Uani 0.248(13) 1 d . . P . .
H1B_1 H 0.586142 0.653222 0.603704 0.061 Uiso 0.248(13) 1 calc R U P . .
C2B_1 C 0.5336(13) 0.6730(9) 0.5435(10) 0.050(7) Uani 0.248(13) 1 d . . P . .
C3_1 C 0.4961(5) 0.6884(5) 0.4929(4) 0.102(3) Uani 1 1 d . . . . .
C4_1 C 0.5328(5) 0.6704(3) 0.4558(3) 0.075(2) Uani 1 1 d . . . . .
H4A_1 H 0.507938 0.669750 0.423567 0.090 Uiso 1 1 calc R U . . .
H4B_1 H 0.576806 0.699979 0.468658 0.090 Uiso 1 1 calc R U . . .
N5_1 N 0.5406(2) 0.61104(15) 0.44807(17) 0.0668(17) Uani 1 1 d G . . . .
C6_1 C 0.4880(2) 0.5598(2) 0.41326(16) 0.069(2) Uani 1 1 d G . . . .
H6_1 H 0.448619 0.563568 0.394907 0.083 Uiso 1 1 calc R U . . .
C7_1 C 0.4943(2) 0.50281(16) 0.40586(16) 0.073(2) Uani 1 1 d G . . . .
H7_1 H 0.459105 0.468501 0.382564 0.088 Uiso 1 1 calc R U . . .
C8_1 C 0.5531(3) 0.49713(15) 0.43328(18) 0.0637(19) Uani 1 1 d G . . . .
C9_1 C 0.6057(2) 0.5484(2) 0.46810(17) 0.0645(19) Uani 1 1 d G . . . .
H9_1 H 0.645087 0.544599 0.486451 0.077 Uiso 1 1 calc R U . . .
C10_1 C 0.5994(2) 0.60536(16) 0.47550(15) 0.071(2) Uani 1 1 d G . . . .
H10_1 H 0.634602 0.639667 0.498795 0.086 Uiso 1 1 calc R U . . .
C11_1 C 0.5591(5) 0.4356(3) 0.4217(3) 0.072(2) Uani 1 1 d . . . . .
H11_1 H 0.522536 0.403324 0.397200 0.086 Uiso 1 1 calc R U . . .
C12_1 C 0.6127(4) 0.4230(3) 0.4438(3) 0.068(2) Uani 1 1 d . . . . .
H12_1 H 0.648870 0.455144 0.468868 0.081 Uiso 1 1 calc R U . . .
C13_1 C 0.5753(2) 0.25439(17) 0.38743(18) 0.076(2) Uani 1 1 d G . . . .
H13_1 H 0.539957 0.219710 0.365132 0.091 Uiso 1 1 calc R U . . .
C14_1 C 0.5659(2) 0.3108(2) 0.39807(19) 0.072(2) Uani 1 1 d G . . . .
H14_1 H 0.524300 0.313884 0.382897 0.086 Uiso 1 1 calc R U . . .
C15_1 C 0.6188(3) 0.36264(16) 0.4314(2) 0.067(2) Uani 1 1 d G . . . .
C16_1 C 0.6810(2) 0.35804(19) 0.45408(18) 0.080(2) Uani 1 1 d G . . . .
H16_1 H 0.716345 0.392718 0.476381 0.096 Uiso 1 1 calc R U . . .
C17_1 C 0.69037(19) 0.3016(2) 0.44344(19) 0.080(2) Uani 1 1 d G . . . .
H17_1 H 0.732004 0.298545 0.458617 0.096 Uiso 1 1 calc R U . . .
N18_1 N 0.6375(2) 0.24979(18) 0.4101(2) 0.0767(18) Uani 1 1 d G . . . .
C19_1 C 0.6469(5) 0.1914(4) 0.4008(4) 0.087(3) Uani 1 1 d . . . . .
H19A_1 H 0.691755 0.192899 0.399467 0.105 Uiso 1 1 calc R U . . .
H19B_1 H 0.614548 0.161748 0.368396 0.105 Uiso 1 1 calc R U . . .
C20_1 C 0.6374(5) 0.1733(4) 0.4433(4) 0.093(3) Uani 1 1 d . . . . .
H20A_1 H 0.647414 0.135551 0.438183 0.111 Uiso 1 1 calc R U . . .
H20B_1 H 0.669810 0.203694 0.475322 0.111 Uiso 1 1 calc R U . . .
C21_1 C 0.5706(5) 0.1661(4) 0.4471(4) 0.085(3) Uani 1 1 d . . . . .
C22_1 C 0.5141(6) 0.1561(4) 0.4473(4) 0.092(3) Uani 1 1 d . . . . .
H22_1 H 0.470057 0.148283 0.447339 0.110 Uiso 1 1 calc R U . . .
P1_2 P 0.64674(17) 0.87772(14) 1.01959(11) 0.1154(10) Uani 1 1 d D . . . .
F1_2 F 0.6696(4) 0.8964(4) 1.0784(3) 0.153(3) Uani 1 1 d D . . . .
F2_2 F 0.7113(4) 0.9264(3) 1.0254(3) 0.152(3) Uani 1 1 d D . . . .
F3_2 F 0.6192(4) 0.8583(3) 0.9596(2) 0.139(2) Uani 1 1 d D . . . .
F4_2 F 0.5811(4) 0.8294(3) 1.0136(3) 0.144(3) Uani 1 1 d D . . . .
F5_2 F 0.6840(4) 0.8283(4) 1.0091(3) 0.158(3) Uani 1 1 d D . . . .
F6_2 F 0.6107(4) 0.9274(3) 1.0288(3) 0.139(2) Uani 1 1 d D . . . .
P1_3 P -0.1449(6) 0.2246(6) 0.4856(5) 0.082(3) Uani 0.5 1 d D . P . .
F1_3 F -0.1486(9) 0.1702(5) 0.5007(6) 0.125(4) Uani 0.5 1 d D . P . .
F2_3 F -0.0742(6) 0.2298(8) 0.4828(7) 0.128(4) Uani 0.5 1 d D . P . .
F3_3 F -0.1472(7) 0.2799(6) 0.4704(6) 0.106(4) Uani 0.5 1 d D . P . .
F4_3 F -0.2164(7) 0.2257(9) 0.4954(7) 0.140(5) Uani 0.5 1 d D . P . .
F5_3 F -0.1832(10) 0.1836(7) 0.4275(5) 0.164(5) Uani 0.5 1 d D . P . .
F6_3 F -0.1130(8) 0.2658(7) 0.5432(5) 0.141(4) Uani 0.5 1 d D . P . .
P1_4 P 0.1454(7) 0.7698(6) 0.5091(5) 0.101(4) Uani 0.5 1 d D . P . .
F1_4 F 0.1762(7) 0.7478(7) 0.5512(6) 0.119(4) Uani 0.5 1 d D . P . .
F2_4 F 0.1920(8) 0.7425(6) 0.4793(7) 0.130(5) Uani 0.5 1 d D . P . .
F3_4 F 0.1135(8) 0.7915(9) 0.4671(7) 0.173(5) Uani 0.5 1 d D . P . .
F4_4 F 0.1115(9) 0.8027(7) 0.5494(7) 0.145(5) Uani 0.5 1 d D . P . .
F5_4 F 0.0866(6) 0.7111(6) 0.4811(7) 0.152(5) Uani 0.5 1 d D . P . .
F6_4 F 0.2076(6) 0.8259(5) 0.5327(6) 0.124(4) Uani 0.5 1 d D . P . .
C1_5 C 0.4721(4) 0.2097(4) 0.2408(3) 0.075(2) Uani 1 1 d . . . . .
H1_5 H 0.477964 0.239266 0.272259 0.090 Uiso 1 1 calc R U . . .
C2_5 C 0.5123(5) 0.2220(4) 0.2125(3) 0.079(2) Uani 1 1 d . . . . .
C3_5 C 0.5010(5) 0.1783(4) 0.1649(3) 0.080(2) Uani 1 1 d . . . . .
C4_5 C 0.4508(5) 0.1231(4) 0.1457(3) 0.086(3) Uani 1 1 d . . . . .
H4_5 H 0.442717 0.094455 0.113313 0.103 Uiso 1 1 calc R U . . .
C5_5 C 0.4130(5) 0.1105(4) 0.1746(3) 0.080(2) Uani 1 1 d . . . . .
C6_5 C 0.4241(4) 0.1544(3) 0.2224(3) 0.073(2) Uani 1 1 d . . . . .
N7_5 N 0.3827(3) 0.1390(3) 0.2496(2) 0.0698(17) Uani 1 1 d . . . . .
H7_5 H 0.351374 0.104968 0.233541 0.084 Uiso 1 1 calc R U . . .
C8_5 C 0.3867(4) 0.1717(3) 0.2980(3) 0.0681(19) Uani 1 1 d . . . . .
O9_5 O 0.4252(3) 0.2219(2) 0.3259(2) 0.0727(14) Uani 1 1 d . . . . .
C10_5 C 0.3376(4) 0.1711(3) 0.3646(3) 0.069(2) Uani 1 1 d . . . . .
H10_5 H 0.368741 0.208690 0.386171 0.083 Uiso 1 1 calc R U . . .
C11_5 C 0.3375(4) 0.1407(3) 0.3163(3) 0.068(2) Uani 1 1 d . . . . .
N12_5 N 0.2942(4) 0.0859(3) 0.2851(3) 0.0773(19) Uani 1 1 d . . . . .
C13_5 C 0.2518(4) 0.0636(4) 0.3045(4) 0.081(2) Uani 1 1 d . . . . .
H13_5 H 0.221995 0.025216 0.283482 0.097 Uiso 1 1 calc R U . . .
N14_5 N 0.2458(3) 0.0879(3) 0.3492(3) 0.0758(18) Uani 1 1 d . . . . .
C15_5 C 0.2889(4) 0.1429(3) 0.3797(3) 0.067(2) Uani 1 1 d . . . . .
C16_5 C 0.2846(4) 0.1754(3) 0.4299(3) 0.068(2) Uani 1 1 d . . . . .
O17_5 O 0.3197(3) 0.2298(2) 0.45683(19) 0.0758(15) Uani 1 1 d . . . . .
N18_5 N 0.2399(3) 0.1432(3) 0.4441(2) 0.0696(17) Uani 1 1 d . . . . .
H18_5 H 0.215687 0.107825 0.421390 0.083 Uiso 1 1 calc R U . . .
C19_5 C 0.2562(5) 0.2192(4) 0.5292(3) 0.077(2) Uani 1 1 d . . . . .
H19_5 H 0.282710 0.249088 0.523583 0.092 Uiso 1 1 calc R U . . .
C20_5 C 0.2280(4) 0.1598(4) 0.4908(3) 0.069(2) Uani 1 1 d . . . . .
C21_5 C 0.1882(4) 0.1156(4) 0.4991(3) 0.069(2) Uani 1 1 d . . . . .
C22_5 C 0.1756(4) 0.1286(4) 0.5441(3) 0.078(2) Uani 1 1 d . . . . .
H22_5 H 0.148458 0.098393 0.548967 0.093 Uiso 1 1 calc R U . . .
C23_5 C 0.2035(4) 0.1879(4) 0.5832(3) 0.078(2) Uani 1 1 d . . . . .
C24_5 C 0.2446(4) 0.2330(4) 0.5752(3) 0.072(2) Uani 1 1 d . . . . .
N25_5 N 0.2740(4) 0.2894(3) 0.6152(3) 0.0783(19) Uani 1 1 d . . . . .
H25_5 H 0.260688 0.294599 0.640948 0.094 Uiso 1 1 calc R U . . .
C26_5 C 0.3207(5) 0.3368(4) 0.6188(3) 0.076(2) Uani 1 1 d . . . . .
O27_5 O 0.3457(3) 0.3376(2) 0.5856(2) 0.0823(17) Uani 1 1 d . . . . .
C28_5 C 0.3934(5) 0.4410(4) 0.6731(3) 0.081(2) Uani 1 1 d . . . . .
H28_5 H 0.407110 0.442463 0.646083 0.098 Uiso 1 1 calc R U . . .
C29_5 C 0.3468(5) 0.3904(4) 0.6681(3) 0.084(3) Uani 1 1 d . . . . .
N30_5 N 0.3227(4) 0.3897(3) 0.7060(3) 0.093(2) Uani 1 1 d . . . . .
C31_5 C 0.3524(6) 0.4388(4) 0.7491(4) 0.102(3) Uani 1 1 d . . . . .
H31_5 H 0.338466 0.437878 0.776136 0.123 Uiso 1 1 calc R U . . .
N32_5 N 0.3988(5) 0.4888(3) 0.7590(3) 0.093(2) Uani 1 1 d . . . . .
C33_5 C 0.4190(5) 0.4897(4) 0.7202(3) 0.086(3) Uani 1 1 d . . . . .
C34_5 C 0.4716(5) 0.5443(4) 0.7272(3) 0.086(3) Uani 1 1 d . . . . .
O35_5 O 0.4872(3) 0.5466(3) 0.6902(2) 0.0882(18) Uani 1 1 d . . . . .
N36_5 N 0.4985(4) 0.5886(3) 0.7736(3) 0.085(2) Uani 1 1 d . . . . .
H36_5 H 0.481746 0.583233 0.795782 0.102 Uiso 1 1 calc R U . . .
C37_5 C 0.5835(5) 0.6573(4) 0.7605(3) 0.079(2) Uani 1 1 d . . . . .
H37_5 H 0.571169 0.630398 0.726727 0.095 Uiso 1 1 calc R U . . .
C38_5 C 0.5511(5) 0.6436(4) 0.7917(3) 0.084(3) Uani 1 1 d . . . . .
C39_5 C 0.5693(5) 0.6831(4) 0.8417(3) 0.086(3) Uani 1 1 d . . . . .
C40_5 C 0.6185(5) 0.7388(4) 0.8613(4) 0.092(3) Uani 1 1 d . . . . .
H40_5 H 0.628334 0.766616 0.894349 0.111 Uiso 1 1 calc R U . . .
C41_5 C 0.6529(5) 0.7518(4) 0.8298(3) 0.087(3) Uani 1 1 d . . . . .
C42_5 C 0.6355(5) 0.7122(4) 0.7800(3) 0.077(2) Uani 1 1 d . . . . .
N43_5 N 0.6718(4) 0.7287(3) 0.7514(2) 0.0779(19) Uani 1 1 d . . . . .
H43_5 H 0.702184 0.763393 0.767012 0.093 Uiso 1 1 calc R U . . .
C44_5 C 0.6662(5) 0.6982(3) 0.7027(3) 0.075(2) Uani 1 1 d . . . . .
O45_5 O 0.6241(3) 0.6479(2) 0.6724(2) 0.0834(17) Uani 1 1 d . . . . .
C46_5 C 0.7182(4) 0.7004(3) 0.6368(3) 0.074(2) Uani 1 1 d . . . . .
H46_5 H 0.686475 0.663514 0.614056 0.089 Uiso 1 1 calc R U . . .
C47_5 C 0.7162(4) 0.7295(3) 0.6851(3) 0.075(2) Uani 1 1 d . . . . .
N48_5 N 0.7595(4) 0.7842(3) 0.7184(2) 0.0740(18) Uani 1 1 d . . . . .
C49_5 C 0.8036(4) 0.8068(4) 0.7004(3) 0.079(2) Uani 1 1 d . . . . .
H49_5 H 0.833367 0.844802 0.722556 0.094 Uiso 1 1 calc R U . . .
N50_5 N 0.8125(3) 0.7834(3) 0.6549(3) 0.0757(18) Uani 1 1 d . . . . .
C51_5 C 0.7691(4) 0.7279(3) 0.6233(3) 0.069(2) Uani 1 1 d . . . . .
C52_5 C 0.7756(5) 0.6962(4) 0.5747(3) 0.080(2) Uani 1 1 d . . . . .
O53_5 O 0.7369(3) 0.6432(2) 0.5472(2) 0.0728(14) Uani 1 1 d . . . . .
N54_5 N 0.8249(3) 0.7247(3) 0.5629(3) 0.0757(19) Uani 1 1 d . . . . .
H54_5 H 0.850533 0.759399 0.585953 0.091 Uiso 1 1 calc R U . . .
C55_5 C 0.8060(4) 0.6494(4) 0.4774(3) 0.080(2) Uani 1 1 d . . . . .
H55_5 H 0.771076 0.623174 0.480057 0.096 Uiso 1 1 calc R U . . .
C56_5 C 0.8401(4) 0.7047(3) 0.5168(3) 0.071(2) Uani 1 1 d . . . . .
C57_5 C 0.8918(4) 0.7434(4) 0.5131(3) 0.077(2) Uani 1 1 d . . . . .
C58_5 C 0.9105(4) 0.7267(4) 0.4698(3) 0.081(2) Uani 1 1 d . . . . .
H58_5 H 0.946683 0.752581 0.468070 0.097 Uiso 1 1 calc R U . . .
C59_5 C 0.8754(5) 0.6720(4) 0.4297(4) 0.089(3) Uani 1 1 d . . . . .
C60_5 C 0.8228(5) 0.6323(4) 0.4338(3) 0.084(3) Uani 1 1 d . . . . .
N61_5 N 0.7885(4) 0.5749(3) 0.3911(3) 0.087(2) Uani 1 1 d . . . . .
H61_5 H 0.801237 0.569591 0.365069 0.104 Uiso 1 1 calc R U . . .
C62_5 C 0.7393(5) 0.5287(4) 0.3868(4) 0.087(3) Uani 1 1 d . . . . .
O63_5 O 0.7158(3) 0.5282(3) 0.4203(2) 0.093(2) Uani 1 1 d . . . . .
C64_5 C 0.6636(5) 0.4273(4) 0.3300(3) 0.080(2) Uani 1 1 d . . . . .
H64_5 H 0.648592 0.425965 0.356490 0.096 Uiso 1 1 calc R U . . .
C65_5 C 0.7119(4) 0.4763(4) 0.3368(3) 0.082(3) Uani 1 1 d . . . . .
N66_5 N 0.7393(4) 0.4777(4) 0.2995(3) 0.099(3) Uani 1 1 d . . . . .
C67_5 C 0.7125(6) 0.4281(5) 0.2570(4) 0.108(4) Uani 1 1 d . . . . .
H67_5 H 0.730673 0.428097 0.231679 0.129 Uiso 1 1 calc R U . . .
N68_5 N 0.6625(4) 0.3771(3) 0.2446(3) 0.089(2) Uani 1 1 d . . . . .
C69_5 C 0.6365(5) 0.3784(4) 0.2820(3) 0.080(2) Uani 1 1 d . . . . .
C70_5 C 0.5825(5) 0.3258(4) 0.2739(3) 0.081(2) Uani 1 1 d . . . . .
O71_5 O 0.5574(3) 0.3287(2) 0.3081(2) 0.0912(19) Uani 1 1 d . . . . .
N72_5 N 0.5618(4) 0.2779(3) 0.2293(3) 0.078(2) Uani 1 1 d . . . . .
H72_5 H 0.581315 0.281748 0.208024 0.094 Uiso 1 1 calc R U . . .
C1_6 C 0.4004(5) 0.5106(4) 0.2562(4) 0.087(3) Uani 1 1 d . . . . .
H1_6 H 0.412686 0.529571 0.291395 0.104 Uiso 1 1 calc R U . . .
C2_6 C 0.4322(5) 0.5376(4) 0.2304(4) 0.094(3) Uani 1 1 d . . . . .
C3_6 C 0.4142(7) 0.5058(6) 0.1763(4) 0.108(3) Uani 1 1 d . . . . .
C4_6 C 0.3693(7) 0.4519(5) 0.1529(4) 0.110(4) Uani 1 1 d . . . . .
H4_6 H 0.360117 0.430749 0.118226 0.133 Uiso 1 1 calc R U . . .
C5_6 C 0.3348(6) 0.4250(4) 0.1782(4) 0.095(3) Uani 1 1 d . . . . .
C6_6 C 0.3499(5) 0.4546(4) 0.2293(4) 0.083(2) Uani 1 1 d . . . . .
N7_6 N 0.3116(4) 0.4287(3) 0.2534(3) 0.083(2) Uani 1 1 d . . . . .
H7_6 H 0.283223 0.393506 0.234449 0.100 Uiso 1 1 calc R U . . .
C8_6 C 0.3137(4) 0.4519(4) 0.3022(3) 0.076(2) Uani 1 1 d . . . . .
O9_6 O 0.3538(3) 0.5018(3) 0.3356(2) 0.0863(17) Uani 1 1 d . . . . .
C10_6 C 0.2566(4) 0.4416(4) 0.3628(3) 0.073(2) Uani 1 1 d . . . . .
H10_6 H 0.288620 0.476810 0.388118 0.088 Uiso 1 1 calc R U . . .
C11_6 C 0.2613(4) 0.4194(3) 0.3159(3) 0.074(2) Uani 1 1 d . . . . .
N12_6 N 0.2151(4) 0.3668(3) 0.2774(3) 0.086(2) Uani 1 1 d . . . . .
C13_6 C 0.1675(5) 0.3404(4) 0.2918(4) 0.093(3) Uani 1 1 d . . . . .
H13_6 H 0.137746 0.303362 0.267497 0.112 Uiso 1 1 calc R U . . .
N14_6 N 0.1575(3) 0.3593(3) 0.3348(3) 0.082(2) Uani 1 1 d . . . . .
C15_6 C 0.2045(4) 0.4119(3) 0.3730(3) 0.077(2) Uani 1 1 d . . . . .
C16_6 C 0.1945(4) 0.4382(4) 0.4219(4) 0.082(2) Uani 1 1 d . . . . .
O17_6 O 0.2361(3) 0.4845(2) 0.4563(2) 0.0799(16) Uani 1 1 d . . . . .
N18_6 N 0.1359(4) 0.4065(3) 0.4246(3) 0.086(2) Uani 1 1 d . . . . .
H18_6 H 0.112831 0.373341 0.398505 0.104 Uiso 1 1 calc R U . . .
C19_6 C 0.1382(5) 0.4720(4) 0.5071(4) 0.101(3) Uani 1 1 d . . . . .
H19_6 H 0.178524 0.499568 0.512742 0.121 Uiso 1 1 calc R U . . .
C20_6 C 0.1097(5) 0.4209(4) 0.4636(4) 0.090(3) Uani 1 1 d . . . . .
C21_6 C 0.0490(5) 0.3801(4) 0.4564(4) 0.092(3) Uani 1 1 d . . . . .
C22_6 C 0.0174(5) 0.3911(5) 0.4922(4) 0.097(3) Uani 1 1 d . . . . .
H22_6 H -0.022522 0.363645 0.487296 0.117 Uiso 1 1 calc R U . . .
C23_6 C 0.0464(5) 0.4434(5) 0.5349(4) 0.102(3) Uani 1 1 d . . . . .
C24_6 C 0.1058(5) 0.4825(4) 0.5432(4) 0.101(3) Uani 1 1 d . . . . .
N25_6 N 0.1348(4) 0.5352(3) 0.5902(3) 0.106(3) Uani 1 1 d . . . . .
H25_6 H 0.124161 0.532047 0.615460 0.127 Uiso 1 1 calc R U . . .
C26_6 C 0.1762(6) 0.5885(5) 0.5997(5) 0.120(4) Uani 1 1 d . . . . .
O27_6 O 0.1933(5) 0.5994(3) 0.5649(3) 0.133(3) Uani 1 1 d . . . . .
C28_6 C 0.2538(5) 0.6879(4) 0.6652(5) 0.107(4) Uani 1 1 d . . . . .
H28_6 H 0.272401 0.694413 0.641616 0.128 Uiso 1 1 calc R U . . .
C29_6 C 0.2020(6) 0.6348(5) 0.6518(4) 0.108(4) Uani 1 1 d . . . . .
N30_6 N 0.1750(5) 0.6272(4) 0.6864(4) 0.109(3) Uani 1 1 d . . . . .
C31_6 C 0.2001(6) 0.6735(4) 0.7322(5) 0.109(4) Uani 1 1 d . . . . .
H31_6 H 0.180081 0.668791 0.755568 0.130 Uiso 1 1 calc R U . . .
N32_6 N 0.2483(4) 0.7244(3) 0.7494(3) 0.094(2) Uani 1 1 d . . . . .
C33_6 C 0.2753(5) 0.7288(4) 0.7138(4) 0.094(3) Uani 1 1 d . . . . .
C34_6 C 0.3276(5) 0.7881(4) 0.7276(4) 0.094(3) Uani 1 1 d . . . . .
O35_6 O 0.3556(4) 0.7925(3) 0.6972(3) 0.102(2) Uani 1 1 d . . . . .
N36_6 N 0.3391(4) 0.8304(3) 0.7737(3) 0.084(2) Uani 1 1 d . . . . .
H36_6 H 0.319705 0.819819 0.792786 0.100 Uiso 1 1 calc R U . . .
C37_6 C 0.4289(5) 0.9102(4) 0.7744(4) 0.088(3) Uani 1 1 d . . . . .
H37_6 H 0.436558 0.881912 0.748095 0.106 Uiso 1 1 calc R U . . .
C38_6 C 0.3806(5) 0.8915(4) 0.7940(3) 0.082(2) Uani 1 1 d . . . . .
C39_6 C 0.3667(6) 0.9335(4) 0.8315(4) 0.096(3) Uani 1 1 d . . . . .
C40_6 C 0.4060(6) 0.9928(4) 0.8525(4) 0.101(3) Uani 1 1 d . . . . .
H40_6 H 0.400599 1.020270 0.880588 0.121 Uiso 1 1 calc R U . . .
C41_6 C 0.4517(6) 1.0116(4) 0.8333(3) 0.091(3) Uani 1 1 d . . . . .
C42_6 C 0.4653(5) 0.9699(4) 0.7932(4) 0.088(3) Uani 1 1 d . . . . .
N43_6 N 0.5132(4) 0.9923(3) 0.7741(3) 0.098(3) Uani 1 1 d . . . . .
H43_6 H 0.538826 1.028860 0.792245 0.117 Uiso 1 1 calc R U . . .
C44_6 C 0.5235(5) 0.9630(4) 0.7303(4) 0.088(3) Uani 1 1 d . . . . .
O45_6 O 0.4969(3) 0.9088(3) 0.7019(3) 0.095(2) Uani 1 1 d . . . . .
C46_6 C 0.5882(4) 0.9766(4) 0.6738(4) 0.086(3) Uani 1 1 d . . . . .
H46_6 H 0.570180 0.935455 0.653259 0.103 Uiso 1 1 calc R U . . .
C47_6 C 0.5718(5) 1.0013(4) 0.7179(4) 0.088(3) Uani 1 1 d . . . . .
N48_6 N 0.6006(5) 1.0621(4) 0.7486(3) 0.106(3) Uani 1 1 d . . . . .
C49_6 C 0.6408(6) 1.0932(5) 0.7334(5) 0.115(4) Uani 1 1 d . . . . .
H49_6 H 0.659962 1.134188 0.754079 0.138 Uiso 1 1 calc R U . . .
N50_6 N 0.6573(5) 1.0729(4) 0.6918(4) 0.103(3) Uani 1 1 d . . . . .
C51_6 C 0.6304(5) 1.0132(4) 0.6617(4) 0.090(3) Uani 1 1 d . . . . .
C52_6 C 0.6443(4) 0.9881(4) 0.6138(4) 0.084(2) Uani 1 1 d . . . . .
O53_6 O 0.6266(3) 0.9323(3) 0.5894(3) 0.0913(18) Uani 1 1 d . . . . .
N54_6 N 0.6778(4) 1.0278(3) 0.5999(3) 0.085(2) Uani 1 1 d . . . . .
H54_6 H 0.694332 1.064533 0.622121 0.102 Uiso 1 1 calc R U . . .
C55_6 C 0.6765(4) 0.9596(4) 0.5167(4) 0.078(2) Uani 1 1 d . . . . .
H55_6 H 0.661244 0.925352 0.522291 0.094 Uiso 1 1 calc R U . . .
C56_6 C 0.6890(4) 1.0171(4) 0.5545(4) 0.085(3) Uani 1 1 d . . . . .
C57_6 C 0.7146(4) 1.0683(4) 0.5448(4) 0.085(3) Uani 1 1 d . . . . .
C58_6 C 0.7271(4) 1.0613(4) 0.5010(4) 0.083(2) Uani 1 1 d . . . . .
H58_6 H 0.745713 1.095004 0.495855 0.099 Uiso 1 1 calc R U . . .
C59_6 C 0.7122(4) 1.0042(4) 0.4639(4) 0.082(2) Uani 1 1 d . . . . .
C60_6 C 0.6867(4) 0.9537(4) 0.4722(4) 0.079(2) Uani 1 1 d . . . . .
N61_6 N 0.6695(3) 0.8963(3) 0.4315(3) 0.088(2) Uani 1 1 d . . . . .
H61_6 H 0.687977 0.895105 0.408696 0.106 Uiso 1 1 calc R U . . .
C62_6 C 0.6274(5) 0.8431(4) 0.4243(4) 0.088(3) Uani 1 1 d . . . . .
O63_6 O 0.6029(4) 0.8351(3) 0.4570(3) 0.100(2) Uani 1 1 d . . . . .
C64_6 C 0.5652(5) 0.7400(4) 0.3634(4) 0.088(3) Uani 1 1 d . . . . .
H64_6 H 0.546243 0.734210 0.387065 0.106 Uiso 1 1 calc R U . . .
C65_6 C 0.6106(5) 0.7939(4) 0.3752(4) 0.087(3) Uani 1 1 d . . . . .
N66_6 N 0.6381(4) 0.8029(4) 0.3408(4) 0.091(2) Uani 1 1 d . . . . .
C67_6 C 0.6187(5) 0.7564(5) 0.2971(5) 0.094(3) Uani 1 1 d . . . . .
H67_6 H 0.639020 0.761634 0.273973 0.113 Uiso 1 1 calc R U . . .
N68_6 N 0.5732(4) 0.7022(3) 0.2811(3) 0.093(2) Uani 1 1 d . . . . .
C69_6 C 0.5483(5) 0.6949(4) 0.3167(4) 0.091(3) Uani 1 1 d . . . . .
C70_6 C 0.4963(5) 0.6354(4) 0.3013(4) 0.092(3) Uani 1 1 d . . . . .
O71_6 O 0.4716(4) 0.6280(3) 0.3337(3) 0.115(3) Uani 1 1 d . . . . .
N72_6 N 0.4802(5) 0.5956(4) 0.2545(3) 0.101(3) Uani 1 1 d . . . . .
H72_6 H 0.501540 0.606069 0.236337 0.121 Uiso 1 1 calc R U . . .
O1_7 O 0.9238(3) 0.7978(3) 0.5555(2) 0.0875(17) Uani 1 1 d D . . . .
C2_7 C 0.9711(6) 0.8436(5) 0.5516(4) 0.1226(14) Uiso 1 1 d D U . . .
H2A_7 H 0.949604 0.854278 0.524557 0.147 Uiso 1 1 calc R U . . .
H2B_7 H 1.007856 0.829409 0.544098 0.147 Uiso 1 1 calc R U . . .
C3_7 C 0.9979(6) 0.8989(5) 0.6031(4) 0.1226(14) Uiso 1 1 d D U . . .
H3_7 H 1.030901 0.887815 0.624540 0.147 Uiso 1 1 calc R U . . .
C4_7 C 1.0420(6) 0.9521(5) 0.5977(5) 0.1226(14) Uiso 1 1 d D U . . .
H4A_7 H 1.014007 0.961669 0.572460 0.147 Uiso 1 1 calc R U . . .
H4B_7 H 1.057650 0.987025 0.629907 0.147 Uiso 1 1 calc R U . . .
C5_7 C 1.1006(6) 0.9423(6) 0.5834(5) 0.1226(14) Uiso 1 1 d D U . . .
H5A_7 H 1.124522 0.977874 0.581166 0.184 Uiso 1 1 calc R U . . .
H5B_7 H 1.129783 0.934106 0.608677 0.184 Uiso 1 1 calc R U . . .
H5C_7 H 1.086020 0.908680 0.551071 0.184 Uiso 1 1 calc R U . . .
C6_7 C 0.9536(6) 0.9118(6) 0.6313(4) 0.1226(14) Uiso 1 1 d D U . . .
H6A_7 H 0.927781 0.873563 0.629020 0.147 Uiso 1 1 calc R U . . .
H6B_7 H 0.921966 0.926869 0.613402 0.147 Uiso 1 1 calc R U . . .
C7_7 C 0.9798(6) 0.9550(6) 0.6867(4) 0.1226(14) Uiso 1 1 d D U . . .
H7A_7 H 1.013715 0.942217 0.704979 0.147 Uiso 1 1 calc R U . . .
H7B_7 H 1.001827 0.994696 0.689420 0.147 Uiso 1 1 calc R U . . .
C8_7 C 0.9297(6) 0.9601(6) 0.7116(4) 0.1226(14) Uiso 1 1 d D U . . .
H8A_7 H 0.906149 0.920229 0.707597 0.147 Uiso 1 1 calc R U . . .
H8B_7 H 0.897036 0.975022 0.694554 0.147 Uiso 1 1 calc R U . . .
C9_7 C 0.9592(6) 1.0029(6) 0.7697(4) 0.1226(14) Uiso 1 1 d D U . . .
H9A_7 H 0.923227 1.004022 0.783488 0.184 Uiso 1 1 calc R U . . .
H9B_7 H 0.990688 0.987980 0.787150 0.184 Uiso 1 1 calc R U . . .
H9C_7 H 0.981563 1.042844 0.774090 0.184 Uiso 1 1 calc R U . . .
O1_8 O 0.1625(3) 0.0599(2) 0.4597(2) 0.0750(15) Uani 1 1 d D . . . .
C2_8 C 0.1280(8) 0.0108(5) 0.4682(5) 0.1481(18) Uiso 1 1 d D U . . .
H2A_8 H 0.088938 0.018346 0.476758 0.178 Uiso 1 1 calc R U . . .
H2B_8 H 0.157516 0.006377 0.496296 0.178 Uiso 1 1 calc R U . . .
C3_8 C 0.1061(8) -0.0468(6) 0.4198(5) 0.1481(18) Uiso 1 1 d D U . . .
H3_8 H 0.063365 -0.044062 0.401106 0.178 Uiso 1 1 calc R U . . .
C4_8 C 0.0800(7) -0.1013(6) 0.4313(6) 0.1481(18) Uiso 1 1 d D U . . .
H4A_8 H 0.072642 -0.138105 0.402232 0.178 Uiso 1 1 calc R U . . .
H4B_8 H 0.114187 -0.100198 0.460078 0.178 Uiso 1 1 calc R U . . .
C5_8 C 0.0157(7) -0.1032(7) 0.4430(6) 0.1481(18) Uiso 1 1 d D U . . .
H5A_8 H 0.001989 -0.138113 0.449851 0.222 Uiso 1 1 calc R U . . .
H5B_8 H 0.022802 -0.067435 0.472269 0.222 Uiso 1 1 calc R U . . .
H5C_8 H -0.018767 -0.105363 0.414390 0.222 Uiso 1 1 calc R U . . .
C6_8 C 0.1386(7) -0.0538(7) 0.3824(5) 0.1481(18) Uiso 1 1 d D U . . .
H6A_8 H 0.179600 -0.062536 0.395534 0.178 Uiso 1 1 calc R U . . .
H6B_8 H 0.152342 -0.014582 0.381453 0.178 Uiso 1 1 calc R U . . .
C7_8 C 0.1048(7) -0.0991(7) 0.3280(5) 0.1481(18) Uiso 1 1 d D U . . .
H7A_8 H 0.096519 -0.139724 0.326589 0.178 Uiso 1 1 calc R U . . .
H7B_8 H 0.061847 -0.093956 0.313816 0.178 Uiso 1 1 calc R U . . .
C8_8 C 0.1485(7) -0.0905(7) 0.2975(5) 0.1481(18) Uiso 1 1 d D U . . .
H8A_8 H 0.193322 -0.090213 0.314508 0.178 Uiso 1 1 calc R U . . .
H8B_8 H 0.152087 -0.051735 0.295626 0.178 Uiso 1 1 calc R U . . .
C9_8 C 0.1203(8) -0.1415(7) 0.2425(5) 0.1481(18) Uiso 1 1 d D U . . .
H9A_8 H 0.149752 -0.134411 0.224119 0.222 Uiso 1 1 calc R U . . .
H9B_8 H 0.117511 -0.179873 0.244248 0.222 Uiso 1 1 calc R U . . .
H9C_8 H 0.076303 -0.141420 0.225378 0.222 Uiso 1 1 calc R U . . .
O1_9 O 0.53897(19) 0.19386(17) 0.13791(11) 0.0933(19) Uani 1 1 d D . . . .
C2_9 C 0.53492(12) 0.14744(15) 0.09306(9) 0.169(2) Uiso 1 1 d D U . . .
H2A_9 H 0.491238 0.135708 0.067427 0.203 Uiso 1 1 calc R U . . .
H2B_9 H 0.540147 0.112469 0.099594 0.203 Uiso 1 1 calc R U . . .
C3_9 C 0.59102(9) 0.16982(11) 0.07371(7) 0.169(2) Uiso 1 1 d D U . . .
H3_9 H 0.572847 0.197754 0.061806 0.203 Uiso 1 1 calc R U . . .
C4_9 C 0.58550(18) 0.12272(11) 0.02286(8) 0.169(2) Uiso 1 1 d D U . . .
H4A_9 H 0.541763 0.114639 -0.001344 0.203 Uiso 1 1 calc R U . . .
H4B_9 H 0.619118 0.140298 0.011030 0.203 Uiso 1 1 calc R U . . .
C5_9 C 0.5935(3) 0.06550(11) 0.0215(2) 0.169(2) Uiso 1 1 d D U . . .
H5A_9 H 0.588932 0.039872 -0.012447 0.254 Uiso 1 1 calc R U . . .
H5B_9 H 0.637196 0.072225 0.044256 0.254 Uiso 1 1 calc R U . . .
H5C_9 H 0.559540 0.046465 0.031834 0.254 Uiso 1 1 calc R U . . .
C6_9 C 0.65469(11) 0.21182(15) 0.11106(8) 0.169(2) Uiso 1 1 d D U . . .
H6A_9 H 0.679185 0.190304 0.126866 0.203 Uiso 1 1 calc R U . . .
H6B_9 H 0.646111 0.242347 0.137410 0.203 Uiso 1 1 calc R U . . .
C7_9 C 0.69821(13) 0.24272(16) 0.08761(10) 0.169(2) Uiso 1 1 d D U . . .
H7A_9 H 0.710055 0.212459 0.063411 0.203 Uiso 1 1 calc R U . . .
H7B_9 H 0.672131 0.261059 0.069138 0.203 Uiso 1 1 calc R U . . .
C8_9 C 0.75881(13) 0.28826(18) 0.12486(11) 0.169(2) Uiso 1 1 d D U . . .
H8A_9 H 0.779631 0.271288 0.147333 0.203 Uiso 1 1 calc R U . . .
H8B_9 H 0.746106 0.321282 0.145229 0.203 Uiso 1 1 calc R U . . .
C9_9 C 0.81271(15) 0.3150(2) 0.10573(13) 0.169(2) Uiso 1 1 d D U . . .
H9A_9 H 0.850310 0.344730 0.134287 0.254 Uiso 1 1 calc R U . . .
H9B_9 H 0.827497 0.283414 0.086554 0.254 Uiso 1 1 calc R U . . .
H9C_9 H 0.793828 0.333622 0.084441 0.254 Uiso 1 1 calc R U . . .
O1_10 O 0.0206(4) 0.4581(4) 0.5752(3) 0.127(3) Uani 1 1 d D . . . .
C2_10 C -0.0464(8) 0.4286(8) 0.5666(7) 0.204(3) Uiso 1 1 d D U . . .
H2A_10 H -0.052915 0.386309 0.559827 0.245 Uiso 1 1 calc R U . . .
H2B_10 H -0.076399 0.431427 0.537780 0.245 Uiso 1 1 calc R U . . .
C3_10 C -0.0600(9) 0.4613(8) 0.6157(7) 0.204(3) Uiso 1 1 d D U . . .
H3_10 H -0.025529 0.451763 0.637425 0.245 Uiso 1 1 calc R U . . .
C4_10 C -0.1188(9) 0.4183(9) 0.6181(7) 0.204(3) Uiso 1 1 d D U . . .
H4A_10 H -0.105287 0.385066 0.623100 0.245 Uiso 1 1 calc R U . . .
H4B_10 H -0.131357 0.439355 0.646867 0.245 Uiso 1 1 calc R U . . .
C5_10 C -0.1771(9) 0.3946(10) 0.5711(8) 0.204(3) Uiso 1 1 d D U . . .
H5A_10 H -0.213451 0.367589 0.573696 0.307 Uiso 1 1 calc R U . . .
H5B_10 H -0.190985 0.427393 0.566423 0.307 Uiso 1 1 calc R U . . .
H5C_10 H -0.164944 0.373167 0.542684 0.307 Uiso 1 1 calc R U . . .
C6_10 C -0.0303(11) 0.5261(7) 0.6431(7) 0.204(3) Uiso 1 1 d D U . . .
H6A_10 H -0.053298 0.544474 0.622970 0.245 Uiso 1 1 calc R U . . .
H6B_10 H 0.016034 0.535749 0.643990 0.245 Uiso 1 1 calc R U . . .
C7_10 C -0.0294(11) 0.5568(8) 0.6961(7) 0.204(3) Uiso 1 1 d D U . . .
H7A_10 H -0.074323 0.559920 0.693192 0.245 Uiso 1 1 calc R U . . .
H7B_10 H -0.023700 0.528928 0.712023 0.245 Uiso 1 1 calc R U . . .
C8_10 C 0.0167(10) 0.6155(9) 0.7328(7) 0.204(3) Uiso 1 1 d D U . . .
H8A_10 H 0.022254 0.641573 0.715065 0.245 Uiso 1 1 calc R U . . .
H8B_10 H 0.060265 0.610470 0.745555 0.245 Uiso 1 1 calc R U . . .
C9_10 C -0.0033(11) 0.6486(9) 0.7794(7) 0.204(3) Uiso 1 1 d D U . . .
H9A_10 H 0.030720 0.686640 0.800902 0.307 Uiso 1 1 calc R U . . .
H9B_10 H -0.045550 0.655401 0.767716 0.307 Uiso 1 1 calc R U . . .
H9C_10 H -0.007410 0.624192 0.798311 0.307 Uiso 1 1 calc R U . . .
O1_11 O 0.7041(3) 0.8028(3) 0.8443(2) 0.096(2) Uani 1 1 d D . . . .
C2_11 C 0.7282(9) 0.8479(7) 0.8944(5) 0.185(3) Uiso 1 1 d D U . . .
H2A_11 H 0.740291 0.830026 0.918426 0.223 Uiso 1 1 calc R U . . .
H2B_11 H 0.693039 0.865356 0.900952 0.223 Uiso 1 1 calc R U . . .
C3_11 C 0.7898(9) 0.8973(7) 0.9015(5) 0.185(3) Uiso 1 1 d D U . . .
H3_11 H 0.824409 0.876817 0.902383 0.223 Uiso 1 1 calc R U . . .
C4_11 C 0.7859(8) 0.9102(9) 0.8544(6) 0.185(3) Uiso 1 1 d D U . . .
H4A_11 H 0.754663 0.875220 0.824755 0.223 Uiso 1 1 calc R U . . .
H4B_11 H 0.768075 0.943815 0.857197 0.223 Uiso 1 1 calc R U . . .
C5_11 C 0.8518(9) 0.9247(9) 0.8464(7) 0.185(3) Uiso 1 1 d D U . . .
H5A_11 H 0.845642 0.932299 0.816251 0.278 Uiso 1 1 calc R U . . .
H5B_11 H 0.882800 0.959956 0.875185 0.278 Uiso 1 1 calc R U . . .
H5C_11 H 0.869374 0.891290 0.842709 0.278 Uiso 1 1 calc R U . . .
C6_11 C 0.8168(9) 0.9464(8) 0.9528(5) 0.185(3) Uiso 1 1 d D U . . .
H6A_11 H 0.780217 0.960735 0.960411 0.223 Uiso 1 1 calc R U . . .
H6B_11 H 0.849026 0.979614 0.952412 0.223 Uiso 1 1 calc R U . . .
C7_11 C 0.8504(9) 0.9308(7) 0.9948(6) 0.185(3) Uiso 1 1 d D U . . .
H7A_11 H 0.816655 0.915615 1.007687 0.223 Uiso 1 1 calc R U . . .
H7B_11 H 0.868387 0.898305 0.980856 0.223 Uiso 1 1 calc R U . . .
C8_11 C 0.9057(9) 0.9813(8) 1.0381(6) 0.185(3) Uiso 1 1 d D U . . .
H8A_11 H 0.947679 0.971705 1.041640 0.223 Uiso 1 1 calc R U . . .
H8B_11 H 0.896025 0.987843 1.069405 0.223 Uiso 1 1 calc R U . . .
C9_11 C 0.9117(10) 1.0395(8) 1.0273(7) 0.185(3) Uiso 1 1 d D U . . .
H9A_11 H 0.947225 1.072648 1.054977 0.278 Uiso 1 1 calc R U . . .
H9B_11 H 0.921452 1.032739 0.996356 0.278 Uiso 1 1 calc R U . . .
H9C_11 H 0.869979 1.048821 1.024023 0.278 Uiso 1 1 calc R U . . .
O1_12 O 0.02581(15) 0.33009(15) 0.41051(17) 0.102(2) Uani 1 1 d D . . . .
C2_12 C -0.03699(14) 0.28806(14) 0.39674(9) 0.185(3) Uiso 1 1 d D U . . .
H2A_12 H -0.072075 0.307152 0.393072 0.222 Uiso 1 1 calc R U . . .
H2B_12 H -0.037636 0.273301 0.423041 0.222 Uiso 1 1 calc R U . . .
C3_12 C -0.04994(10) 0.23488(10) 0.34589(7) 0.185(3) Uiso 1 1 d D U . . .
H3_12 H -0.016485 0.216532 0.357670 0.222 Uiso 1 1 calc R U . . .
C4_12 C -0.11376(11) 0.18460(12) 0.33226(13) 0.185(3) Uiso 1 1 d D U . . .
H4A_12 H -0.114823 0.149524 0.304155 0.222 Uiso 1 1 calc R U . . .
H4B_12 H -0.110560 0.173849 0.361074 0.222 Uiso 1 1 calc R U . . .
C5_12 C -0.17730(12) 0.1966(2) 0.3184(5) 0.185(3) Uiso 1 1 d D U . . .
H5A_12 H -0.213491 0.161605 0.310662 0.277 Uiso 1 1 calc R U . . .
H5B_12 H -0.178136 0.230232 0.346162 0.277 Uiso 1 1 calc R U . . .
H5C_12 H -0.182416 0.205812 0.289022 0.277 Uiso 1 1 calc R U . . .
C6_12 C -0.02601(13) 0.24795(10) 0.30798(7) 0.185(3) Uiso 1 1 d D U . . .
H6A_12 H 0.015358 0.281448 0.324989 0.222 Uiso 1 1 calc R U . . .
H6B_12 H -0.059099 0.260140 0.288291 0.222 Uiso 1 1 calc R U . . .
C7_12 C -0.01309(13) 0.19359(12) 0.27192(8) 0.185(3) Uiso 1 1 d D U . . .
H7A_12 H 0.006488 0.172721 0.291202 0.222 Uiso 1 1 calc R U . . .
H7B_12 H -0.055719 0.165794 0.246767 0.222 Uiso 1 1 calc R U . . .
C8_12 C 0.03102(13) 0.21017(16) 0.24624(9) 0.185(3) Uiso 1 1 d D U . . .
H8A_12 H 0.076370 0.228411 0.270650 0.222 Uiso 1 1 calc R U . . .
H8B_12 H 0.018693 0.241118 0.236239 0.222 Uiso 1 1 calc R U . . .
C9_12 C 0.0328(2) 0.1601(2) 0.19875(12) 0.185(3) Uiso 1 1 d D U . . .
H9A_12 H 0.064088 0.177106 0.185386 0.277 Uiso 1 1 calc R U . . .
H9B_12 H 0.046697 0.129580 0.207953 0.277 Uiso 1 1 calc R U . . .
H9C_12 H -0.011227 0.142341 0.173394 0.277 Uiso 1 1 calc R U . . .
O1_13 O 0.4927(4) 1.0707(3) 0.8494(3) 0.108(2) Uani 1 1 d D . . . .
C2_13 C 0.4721(10) 1.1164(7) 0.8808(8) 0.222(3) Uiso 1 1 d D U . . .
H2A_13 H 0.479271 1.114872 0.913848 0.267 Uiso 1 1 calc R U . . .
H2B_13 H 0.424639 1.110162 0.865353 0.267 Uiso 1 1 calc R U . . .
C3_13 C 0.5141(9) 1.1785(8) 0.8869(7) 0.222(3) Uiso 1 1 d D U . . .
H3_13 H 0.499685 1.208875 0.909389 0.267 Uiso 1 1 calc R U . . .
C4_13 C 0.4967(10) 1.1842(11) 0.8354(8) 0.222(3) Uiso 1 1 d D U . . .
H4A_13 H 0.531009 1.218553 0.838717 0.267 Uiso 1 1 calc R U . . .
H4B_13 H 0.500009 1.148548 0.810322 0.267 Uiso 1 1 calc R U . . .
C5_13 C 0.4312(11) 1.1911(11) 0.8149(8) 0.222(3) Uiso 1 1 d D U . . .
H5A_13 H 0.427203 1.194090 0.782962 0.334 Uiso 1 1 calc R U . . .
H5B_13 H 0.396184 1.156730 0.809846 0.334 Uiso 1 1 calc R U . . .
H5C_13 H 0.427328 1.227059 0.838373 0.334 Uiso 1 1 calc R U . . .
C6_13 C 0.5861(9) 1.1911(9) 0.9128(8) 0.222(3) Uiso 1 1 d D U . . .
H6A_13 H 0.603373 1.165052 0.889767 0.267 Uiso 1 1 calc R U . . .
H6B_13 H 0.591237 1.180807 0.941943 0.267 Uiso 1 1 calc R U . . .
C7_13 C 0.6286(9) 1.2558(9) 0.9308(9) 0.222(3) Uiso 1 1 d D U . . .
H7A_13 H 0.625468 1.264685 0.901113 0.267 Uiso 1 1 calc R U . . .
H7B_13 H 0.608499 1.281598 0.951335 0.267 Uiso 1 1 calc R U . . .
C8_13 C 0.6997(9) 1.2731(9) 0.9601(9) 0.222(3) Uiso 1 1 d D U . . .
H8A_13 H 0.724014 1.256438 0.938021 0.267 Uiso 1 1 calc R U . . .
H8B_13 H 0.705342 1.257637 0.986313 0.267 Uiso 1 1 calc R U . . .
C9_13 C 0.7284(11) 1.3455(9) 0.9855(9) 0.222(3) Uiso 1 1 d D U . . .
H9A_13 H 0.775359 1.357975 1.005008 0.334 Uiso 1 1 calc R U . . .
H9B_13 H 0.722852 1.360355 0.959249 0.334 Uiso 1 1 calc R U . . .
H9C_13 H 0.704252 1.361549 1.007357 0.334 Uiso 1 1 calc R U . . .
O1_14 O 0.7225(3) 0.9911(3) 0.4180(3) 0.0931(19) Uani 1 1 d D . . . .
C2_14 C 0.7203(13) 1.0335(8) 0.3967(7) 0.239(4) Uiso 1 1 d D U . . .
H2A_14 H 0.763717 1.064190 0.410772 0.286 Uiso 1 1 calc R U . . .
H2B_14 H 0.686868 1.052912 0.404191 0.286 Uiso 1 1 calc R U . . .
C3_14 C 0.7018(11) 0.9998(10) 0.3386(7) 0.239(4) Uiso 1 1 d D U . . .
H3_14 H 0.736981 0.980566 0.334794 0.286 Uiso 1 1 calc R U . . .
C4_14 C 0.7149(13) 1.0486(9) 0.3173(8) 0.239(4) Uiso 1 1 d D U . . .
H4A_14 H 0.679361 1.067419 0.316900 0.286 Uiso 1 1 calc R U . . .
H4B_14 H 0.757173 1.079656 0.339550 0.286 Uiso 1 1 calc R U . . .
C5_14 C 0.7175(13) 1.0225(12) 0.2654(8) 0.239(4) Uiso 1 1 d D U . . .
H5A_14 H 0.725683 1.053804 0.253384 0.358 Uiso 1 1 calc R U . . .
H5B_14 H 0.753199 1.004525 0.265827 0.358 Uiso 1 1 calc R U . . .
H5C_14 H 0.675459 0.992299 0.243198 0.358 Uiso 1 1 calc R U . . .
C6_14 C 0.6391(10) 0.9498(10) 0.3124(8) 0.239(4) Uiso 1 1 d D U . . .
H6A_14 H 0.649367 0.912956 0.311209 0.286 Uiso 1 1 calc R U . . .
H6B_14 H 0.621699 0.945556 0.277645 0.286 Uiso 1 1 calc R U . . .
C7_14 C 0.5838(11) 0.9553(10) 0.3358(9) 0.239(4) Uiso 1 1 d D U . . .
H7A_14 H 0.601105 0.955963 0.369406 0.286 Uiso 1 1 calc R U . . .
H7B_14 H 0.578664 0.994745 0.340712 0.286 Uiso 1 1 calc R U . . .
C8_14 C 0.5171(10) 0.9130(11) 0.3123(9) 0.239(4) Uiso 1 1 d D U . . .
H8A_14 H 0.513455 0.887250 0.278153 0.286 Uiso 1 1 calc R U . . .
H8B_14 H 0.485947 0.936004 0.308604 0.286 Uiso 1 1 calc R U . . .
C9_14 C 0.4907(12) 0.8707(11) 0.3368(10) 0.239(4) Uiso 1 1 d D U . . .
H9A_14 H 0.445475 0.845776 0.315965 0.358 Uiso 1 1 calc R U . . .
H9B_14 H 0.519039 0.845672 0.339439 0.358 Uiso 1 1 calc R U . . .
H9C_14 H 0.491346 0.894754 0.370095 0.358 Uiso 1 1 calc R U . . .
O1_15 O 0.8870(3) 0.6528(3) 0.3856(3) 0.113(3) Uani 1 1 d D . . . .
C2_15 C 0.9437(10) 0.6841(9) 0.3793(8) 0.247(4) Uiso 1 1 d D U . . .
H2A_15 H 0.984224 0.690756 0.406203 0.296 Uiso 1 1 calc R U . . .
H2B_15 H 0.940280 0.722963 0.380275 0.296 Uiso 1 1 calc R U . . .
C3_15 C 0.9461(12) 0.6446(9) 0.3267(8) 0.247(4) Uiso 1 1 d D U . . .
H3_15 H 0.911773 0.652699 0.303617 0.296 Uiso 1 1 calc R U . . .
C4_15 C 1.0110(11) 0.6797(10) 0.3233(10) 0.247(4) Uiso 1 1 d D U . . .
H4A_15 H 1.047838 0.693639 0.354935 0.296 Uiso 1 1 calc R U . . .
H4B_15 H 1.022848 0.653964 0.296028 0.296 Uiso 1 1 calc R U . . .
C5_15 C 0.9982(13) 0.7315(11) 0.3132(10) 0.247(4) Uiso 1 1 d D U . . .
H5A_15 H 1.037945 0.754332 0.310888 0.371 Uiso 1 1 calc R U . . .
H5B_15 H 0.961749 0.717192 0.281770 0.371 Uiso 1 1 calc R U . . .
H5C_15 H 0.986633 0.756701 0.340430 0.371 Uiso 1 1 calc R U . . .
C6_15 C 0.9222(13) 0.5803(8) 0.3070(8) 0.247(4) Uiso 1 1 d D U . . .
H6A_15 H 0.886087 0.570537 0.319765 0.296 Uiso 1 1 calc R U . . .
H6B_15 H 0.958472 0.567882 0.322919 0.296 Uiso 1 1 calc R U . . .
C7_15 C 0.8966(14) 0.5392(9) 0.2504(8) 0.247(4) Uiso 1 1 d D U . . .
H7A_15 H 0.858485 0.549435 0.234151 0.296 Uiso 1 1 calc R U . . .
H7B_15 H 0.931657 0.549155 0.236772 0.296 Uiso 1 1 calc R U . . .
C8_15 C 0.8757(14) 0.4735(9) 0.2346(9) 0.247(4) Uiso 1 1 d D U . . .
H8A_15 H 0.828700 0.460100 0.231425 0.296 Uiso 1 1 calc R U . . .
H8B_15 H 0.901584 0.464402 0.261248 0.296 Uiso 1 1 calc R U . . .
C9_15 C 0.8844(13) 0.4362(10) 0.1831(9) 0.247(4) Uiso 1 1 d D U . . .
H9A_15 H 0.869641 0.393953 0.175598 0.371 Uiso 1 1 calc R U . . .
H9B_15 H 0.857893 0.443858 0.156168 0.371 Uiso 1 1 calc R U . . .
H9C_15 H 0.930905 0.448168 0.186043 0.371 Uiso 1 1 calc R U . . .
O1_16 O 0.3191(4) 0.9103(3) 0.8476(3) 0.109(2) Uani 1 1 d D . . . .
C2_16 C 0.2878(11) 0.9506(10) 0.8730(11) 0.312(6) Uiso 1 1 d D U . . .
H2A_16 H 0.289393 0.983198 0.861753 0.374 Uiso 1 1 calc R U . . .
H2B_16 H 0.311231 0.967966 0.909449 0.374 Uiso 1 1 calc R U . . .
C3_16 C 0.2136(11) 0.9145(12) 0.8605(12) 0.312(6) Uiso 1 1 d D U . . .
H3_16 H 0.199329 0.890259 0.823776 0.374 Uiso 1 1 calc R U . . .
C4_16 C 0.2117(14) 0.8667(13) 0.8820(13) 0.312(6) Uiso 1 1 d D U . . .
H4A_16 H 0.241112 0.843701 0.871399 0.374 Uiso 1 1 calc R U . . .
H4B_16 H 0.228845 0.886508 0.918894 0.374 Uiso 1 1 calc R U . . .
C5_16 C 0.1427(15) 0.8245(14) 0.8653(13) 0.312(6) Uiso 1 1 d D U . . .
H5A_16 H 0.144219 0.795399 0.879850 0.468 Uiso 1 1 calc R U . . .
H5B_16 H 0.113571 0.846908 0.876360 0.468 Uiso 1 1 calc R U . . .
H5C_16 H 0.125838 0.804101 0.828864 0.468 Uiso 1 1 calc R U . . .
C6_16 C 0.1654(13) 0.9485(13) 0.8641(12) 0.312(6) Uiso 1 1 d D U . . .
H6A_16 H 0.181523 0.981452 0.897507 0.374 Uiso 1 1 calc R U . . .
H6B_16 H 0.122576 0.922337 0.860001 0.374 Uiso 1 1 calc R U . . .
C7_16 C 0.1553(16) 0.9738(12) 0.8235(10) 0.312(6) Uiso 1 1 d D U . . .
H7A_16 H 0.173403 0.953622 0.797975 0.374 Uiso 1 1 calc R U . . .
H7B_16 H 0.107399 0.964702 0.806898 0.374 Uiso 1 1 calc R U . . .
C8_16 C 0.1871(15) 1.0393(13) 0.8434(12) 0.312(6) Uiso 1 1 d D U . . .
H8A_16 H 0.231851 1.046390 0.840842 0.374 Uiso 1 1 calc R U . . .
H8B_16 H 0.192309 1.056970 0.879171 0.374 Uiso 1 1 calc R U . . .
C9_16 C 0.1481(17) 1.0729(13) 0.8158(13) 0.312(6) Uiso 1 1 d D U . . .
H9A_16 H 0.172416 1.115181 0.831217 0.468 Uiso 1 1 calc R U . . .
H9B_16 H 0.143750 1.056690 0.780489 0.468 Uiso 1 1 calc R U . . .
H9C_16 H 0.104126 1.067292 0.818898 0.468 Uiso 1 1 calc R U . . .
O1_17 O 0.3652(3) 0.0573(3) 0.1602(2) 0.100(2) Uani 1 1 d D . . . .
C2_17 C 0.3541(11) 0.0111(7) 0.1126(6) 0.212(3) Uiso 1 1 d D U . . .
H2A_17 H 0.395443 0.001227 0.112094 0.254 Uiso 1 1 calc R U . . .
H2B_17 H 0.340762 0.024932 0.085915 0.254 Uiso 1 1 calc R U . . .
C3_17 C 0.2991(10) -0.0450(8) 0.1030(6) 0.212(3) Uiso 1 1 d D U . . .
H3_17 H 0.260090 -0.030907 0.105264 0.254 Uiso 1 1 calc R U . . .
C4_17 C 0.2767(10) -0.0917(9) 0.0477(6) 0.212(3) Uiso 1 1 d D U . . .
H4A_17 H 0.296309 -0.072687 0.028598 0.254 Uiso 1 1 calc R U . . .
H4B_17 H 0.295232 -0.124397 0.047611 0.254 Uiso 1 1 calc R U . . .
C5_17 C 0.2031(9) -0.1181(10) 0.0203(8) 0.212(3) Uiso 1 1 d D U . . .
H5A_17 H 0.194810 -0.146472 -0.013612 0.318 Uiso 1 1 calc R U . . .
H5B_17 H 0.182854 -0.138448 0.037966 0.318 Uiso 1 1 calc R U . . .
H5C_17 H 0.183934 -0.086577 0.018894 0.318 Uiso 1 1 calc R U . . .
C6_17 C 0.3115(9) -0.0682(9) 0.1419(7) 0.212(3) Uiso 1 1 d D U . . .
H6A_17 H 0.332769 -0.034364 0.174791 0.254 Uiso 1 1 calc R U . . .
H6B_17 H 0.343082 -0.090903 0.136845 0.254 Uiso 1 1 calc R U . . .
C7_17 C 0.2488(9) -0.1088(9) 0.1428(8) 0.212(3) Uiso 1 1 d D U . . .
H7A_17 H 0.223116 -0.139206 0.108777 0.254 Uiso 1 1 calc R U . . .
H7B_17 H 0.262108 -0.129262 0.164495 0.254 Uiso 1 1 calc R U . . .
C8_17 C 0.2065(9) -0.0729(10) 0.1621(7) 0.212(3) Uiso 1 1 d D U . . .
H8A_17 H 0.234005 -0.031131 0.182023 0.254 Uiso 1 1 calc R U . . .
H8B_17 H 0.189004 -0.087564 0.184311 0.254 Uiso 1 1 calc R U . . .
C9_17 C 0.1463(10) -0.0759(10) 0.1183(8) 0.212(3) Uiso 1 1 d D U . . .
H9A_17 H 0.120332 -0.051917 0.132617 0.318 Uiso 1 1 calc R U . . .
H9B_17 H 0.163368 -0.060603 0.096564 0.318 Uiso 1 1 calc R U . . .
H9C_17 H 0.118374 -0.117028 0.098852 0.318 Uiso 1 1 calc R U . . .
O1_18 O 0.5351(4) 0.6627(3) 0.8690(2) 0.106(2) Uani 1 1 d D . . . .
C2_18 C 0.5392(12) 0.7055(8) 0.9160(6) 0.242(4) Uiso 1 1 d D U . . .
H2A_18 H 0.515639 0.733686 0.910759 0.291 Uiso 1 1 calc R U . . .
H2B_18 H 0.585878 0.728086 0.936514 0.291 Uiso 1 1 calc R U . . .
C3_18 C 0.5065(9) 0.6706(11) 0.9428(7) 0.242(4) Uiso 1 1 d D U . . .
H3_18 H 0.505520 0.702346 0.973035 0.291 Uiso 1 1 calc R U . . .
C4_18 C 0.5540(11) 0.6399(10) 0.9642(9) 0.242(4) Uiso 1 1 d D U . . .
H4A_18 H 0.528548 0.610830 0.973282 0.291 Uiso 1 1 calc R U . . .
H4B_18 H 0.568945 0.617551 0.937320 0.291 Uiso 1 1 calc R U . . .
C5_18 C 0.6135(11) 0.6794(12) 1.0084(9) 0.242(4) Uiso 1 1 d D U . . .
H5A_18 H 0.639558 0.655525 1.018607 0.364 Uiso 1 1 calc R U . . .
H5B_18 H 0.640347 0.707648 0.999864 0.364 Uiso 1 1 calc R U . . .
H5C_18 H 0.599823 0.700907 1.035938 0.364 Uiso 1 1 calc R U . . .
C6_18 C 0.4376(9) 0.6340(11) 0.9168(10) 0.242(4) Uiso 1 1 d D U . . .
H6A_18 H 0.420309 0.629121 0.942907 0.291 Uiso 1 1 calc R U . . .
H6B_18 H 0.438657 0.594483 0.896192 0.291 Uiso 1 1 calc R U . . .
C7_18 C 0.3852(10) 0.6477(11) 0.8836(9) 0.242(4) Uiso 1 1 d D U . . .
H7A_18 H 0.396648 0.691044 0.893771 0.291 Uiso 1 1 calc R U . . .
H7B_18 H 0.383819 0.629349 0.848716 0.291 Uiso 1 1 calc R U . . .
C8_18 C 0.3184(10) 0.6251(10) 0.8865(10) 0.242(4) Uiso 1 1 d D U . . .
H8A_18 H 0.285593 0.633968 0.863508 0.291 Uiso 1 1 calc R U . . .
H8B_18 H 0.318987 0.646826 0.920729 0.291 Uiso 1 1 calc R U . . .
C9_18 C 0.2948(12) 0.5548(10) 0.8728(10) 0.242(4) Uiso 1 1 d D U . . .
H9A_18 H 0.251080 0.543451 0.875582 0.364 Uiso 1 1 calc R U . . .
H9B_18 H 0.292865 0.532725 0.838693 0.364 Uiso 1 1 calc R U . . .
H9C_18 H 0.326304 0.545601 0.895992 0.364 Uiso 1 1 calc R U . . .
O1_19 O 0.4507(3) 0.5371(2) 0.15667(9) 0.129(3) Uani 1 1 d D . . . .
C2_19 C 0.44429(15) 0.50831(12) 0.10542(7) 0.343(7) Uiso 1 1 d D U . . .
H2A_19 H 0.397088 0.491985 0.084522 0.411 Uiso 1 1 calc R U . . .
H2B_19 H 0.463311 0.475196 0.100813 0.411 Uiso 1 1 calc R U . . .
C3_19 C 0.48157(9) 0.55440(10) 0.08906(7) 0.343(7) Uiso 1 1 d D U . . .
H3_19 H 0.478805 0.591552 0.113332 0.411 Uiso 1 1 calc R U . . .
C4_19 C 0.55726(10) 0.56603(12) 0.10835(13) 0.343(7) Uiso 1 1 d D U . . .
H4A_19 H 0.574450 0.568665 0.081614 0.411 Uiso 1 1 calc R U . . .
H4B_19 H 0.577016 0.605191 0.136847 0.411 Uiso 1 1 calc R U . . .
C5_19 C 0.58109(18) 0.52252(12) 0.12442(19) 0.343(7) Uiso 1 1 d D U . . .
H5A_19 H 0.629368 0.534852 0.135684 0.514 Uiso 1 1 calc R U . . .
H5B_19 H 0.566131 0.520270 0.151836 0.514 Uiso 1 1 calc R U . . .
H5C_19 H 0.563554 0.483601 0.096388 0.514 Uiso 1 1 calc R U . . .
C6_19 C 0.44672(10) 0.55741(13) 0.04198(8) 0.343(7) Uiso 1 1 d D U . . .
H6A_19 H 0.429452 0.517168 0.014889 0.411 Uiso 1 1 calc R U . . .
H6B_19 H 0.478410 0.582282 0.033268 0.411 Uiso 1 1 calc R U . . .
C7_19 C 0.38835(10) 0.58353(14) 0.04568(15) 0.343(7) Uiso 1 1 d D U . . .
H7A_19 H 0.384017 0.590971 0.078849 0.411 Uiso 1 1 calc R U . . .
H7B_19 H 0.398672 0.621949 0.042852 0.411 Uiso 1 1 calc R U . . .
C8_19 C 0.32529(10) 0.5443(3) 0.00704(12) 0.343(7) Uiso 1 1 d D U . . .
H8A_19 H 0.331176 0.505394 -0.009381 0.411 Uiso 1 1 calc R U . . .
H8B_19 H 0.315617 0.560606 -0.018438 0.411 Uiso 1 1 calc R U . . .
C9_19 C 0.26278(13) 0.5335(7) 0.02338(17) 0.343(7) Uiso 1 1 d D U . . .
H9A_19 H 0.224317 0.506693 -0.005882 0.514 Uiso 1 1 calc R U . . .
H9B_19 H 0.270386 0.515846 0.047638 0.514 Uiso 1 1 calc R U . . .
H9C_19 H 0.254760 0.571295 0.038542 0.514 Uiso 1 1 calc R U . . .
O1_20 O 0.7260(3) 1.1230(3) 0.5850(3) 0.0950(19) Uani 1 1 d D . . . .
C2_20 C 0.7473(15) 1.1765(7) 0.5767(9) 0.276(5) Uiso 1 1 d D U . . .
H2A_20 H 0.714222 1.174925 0.547106 0.331 Uiso 1 1 calc R U . . .
H2B_20 H 0.789828 1.179331 0.570645 0.331 Uiso 1 1 calc R U . . .
C3_20 C 0.7552(11) 1.2324(8) 0.6243(9) 0.276(5) Uiso 1 1 d D U . . .
H3_20 H 0.785977 1.230622 0.653822 0.331 Uiso 1 1 calc R U . . .
C4_20 C 0.6848(12) 1.2242(13) 0.6307(10) 0.276(5) Uiso 1 1 d D U . . .
H4A_20 H 0.668098 1.185156 0.631168 0.331 Uiso 1 1 calc R U . . .
H4B_20 H 0.687472 1.255390 0.662222 0.331 Uiso 1 1 calc R U . . .
C5_20 C 0.6396(13) 1.2290(14) 0.5864(11) 0.276(5) Uiso 1 1 d D U . . .
H5A_20 H 0.595333 1.224173 0.588703 0.414 Uiso 1 1 calc R U . . .
H5B_20 H 0.656817 1.267796 0.586344 0.414 Uiso 1 1 calc R U . . .
H5C_20 H 0.637541 1.197916 0.555448 0.414 Uiso 1 1 calc R U . . .
C6_20 C 0.7782(14) 1.2939(9) 0.6269(9) 0.276(5) Uiso 1 1 d D U . . .
H6A_20 H 0.739815 1.302926 0.609528 0.331 Uiso 1 1 calc R U . . .
H6B_20 H 0.809993 1.294963 0.608868 0.331 Uiso 1 1 calc R U . . .
C7_20 C 0.8115(15) 1.3434(10) 0.6813(9) 0.276(5) Uiso 1 1 d D U . . .
H7A_20 H 0.780504 1.338751 0.699510 0.331 Uiso 1 1 calc R U . . .
H7B_20 H 0.850960 1.334534 0.697198 0.331 Uiso 1 1 calc R U . . .
C8_20 C 0.8328(13) 1.4077(10) 0.6905(11) 0.276(5) Uiso 1 1 d D U . . .
H8A_20 H 0.833573 1.409895 0.658642 0.331 Uiso 1 1 calc R U . . .
H8B_20 H 0.878722 1.425537 0.714013 0.331 Uiso 1 1 calc R U . . .
C9_20 C 0.7892(15) 1.4487(12) 0.7125(12) 0.276(5) Uiso 1 1 d D U . . .
H9A_20 H 0.808425 1.489263 0.716696 0.414 Uiso 1 1 calc R U . . .
H9B_20 H 0.743840 1.432822 0.689151 0.414 Uiso 1 1 calc R U . . .
H9C_20 H 0.789183 1.448532 0.744760 0.414 Uiso 1 1 calc R U . . .
O1_21 O 0.1961(3) 0.2040(3) 0.6295(2) 0.0920(19) Uani 1 1 d D . . . .
C2_21 C 0.1750(13) 0.1589(8) 0.6462(7) 0.241(4) Uiso 1 1 d D U . . .
H2A_21 H 0.207869 0.137344 0.648818 0.289 Uiso 1 1 calc R U . . .
H2B_21 H 0.132326 0.130250 0.621958 0.289 Uiso 1 1 calc R U . . .
C3_21 C 0.1675(12) 0.1882(9) 0.6983(7) 0.241(4) Uiso 1 1 d D U . . .
H3_21 H 0.137285 0.210808 0.689677 0.289 Uiso 1 1 calc R U . . .
C4_21 C 0.1188(11) 0.1424(10) 0.7086(9) 0.241(4) Uiso 1 1 d D U . . .
H4A_21 H 0.111174 0.162673 0.740082 0.289 Uiso 1 1 calc R U . . .
H4B_21 H 0.075804 0.124650 0.681171 0.289 Uiso 1 1 calc R U . . .
C5_21 C 0.1491(13) 0.0947(10) 0.7123(10) 0.241(4) Uiso 1 1 d D U . . .
H5A_21 H 0.119391 0.065937 0.718620 0.361 Uiso 1 1 calc R U . . .
H5B_21 H 0.156169 0.074581 0.680895 0.361 Uiso 1 1 calc R U . . .
H5C_21 H 0.191421 0.112477 0.739609 0.361 Uiso 1 1 calc R U . . .
C6_21 C 0.2220(11) 0.2378(9) 0.7391(8) 0.241(4) Uiso 1 1 d D U . . .
H6A_21 H 0.242747 0.263978 0.725293 0.289 Uiso 1 1 calc R U . . .
H6B_21 H 0.255729 0.222179 0.753798 0.289 Uiso 1 1 calc R U . . .
C7_21 C 0.1988(12) 0.2750(10) 0.7809(8) 0.241(4) Uiso 1 1 d D U . . .
H7A_21 H 0.152462 0.272673 0.765721 0.289 Uiso 1 1 calc R U . . .
H7B_21 H 0.199589 0.256739 0.805160 0.289 Uiso 1 1 calc R U . . .
C8_21 C 0.2390(13) 0.3392(10) 0.8089(9) 0.241(4) Uiso 1 1 d D U . . .
H8A_21 H 0.227087 0.360961 0.788050 0.289 Uiso 1 1 calc R U . . .
H8B_21 H 0.286341 0.342759 0.815506 0.289 Uiso 1 1 calc R U . . .
C9_21 C 0.2269(13) 0.3685(11) 0.8607(8) 0.241(4) Uiso 1 1 d D U . . .
H9A_21 H 0.253757 0.410149 0.877940 0.361 Uiso 1 1 calc R U . . .
H9B_21 H 0.180218 0.365668 0.854240 0.361 Uiso 1 1 calc R U . . .
H9C_21 H 0.239418 0.347483 0.881671 0.361 Uiso 1 1 calc R U . . .
O1_22 O 0.2852(4) 0.3713(3) 0.1562(2) 0.106(2) Uani 1 1 d D . . . .
C2_22 C 0.2620(11) 0.3421(10) 0.1023(6) 0.252(4) Uiso 1 1 d D U . . .
H2A_22 H 0.296918 0.328710 0.090692 0.303 Uiso 1 1 calc R U . . .
H2B_22 H 0.249915 0.369636 0.087551 0.303 Uiso 1 1 calc R U . . .
C3_22 C 0.1993(10) 0.2870(10) 0.0860(7) 0.252(4) Uiso 1 1 d D U . . .
H3_22 H 0.215342 0.264527 0.105546 0.303 Uiso 1 1 calc R U . . .
C4_22 C 0.1835(13) 0.2437(10) 0.0301(8) 0.252(4) Uiso 1 1 d D U . . .
C5_22 C 0.1834(14) 0.2699(12) -0.0074(9) 0.252(4) Uiso 1 1 d D U . . .
H5A_22 H 0.172956 0.238346 -0.040370 0.379 Uiso 1 1 calc R U . . .
H5B_22 H 0.150290 0.290793 -0.008507 0.379 Uiso 1 1 calc R U . . .
H5C_22 H 0.227061 0.297821 0.002010 0.379 Uiso 1 1 calc R U . . .
C6_22 C 0.1441(11) 0.3015(10) 0.1021(10) 0.252(4) Uiso 1 1 d D U . . .
H6A_22 H 0.119023 0.315218 0.078604 0.303 Uiso 1 1 calc R U . . .
H6B_22 H 0.162805 0.335045 0.135274 0.303 Uiso 1 1 calc R U . . .
C7_22 C 0.0950(10) 0.2510(11) 0.1054(10) 0.252(4) Uiso 1 1 d D U . . .
H7A_22 H 0.091957 0.213108 0.079238 0.303 Uiso 1 1 calc R U . . .
H7B_22 H 0.113826 0.249528 0.138001 0.303 Uiso 1 1 calc R U . . .
C8_22 C 0.0272(11) 0.2547(11) 0.0999(10) 0.252(4) Uiso 1 1 d D U . . .
H8A_22 H 0.020746 0.283390 0.085015 0.303 Uiso 1 1 calc R U . . .
H8B_22 H 0.024178 0.271251 0.133719 0.303 Uiso 1 1 calc R U . . .
C9_22 C -0.0331(11) 0.1942(11) 0.0671(10) 0.252(4) Uiso 1 1 d D U . . .
H9A_22 H -0.074949 0.202529 0.066347 0.379 Uiso 1 1 calc R U . . .
H9B_22 H -0.032142 0.177828 0.033034 0.379 Uiso 1 1 calc R U . . .
H9C_22 H -0.028697 0.165643 0.081921 0.379 Uiso 1 1 calc R U . . .
O1_23 O 0.5344(5) 1.0308(4) 0.5531(4) 0.150(4) Uani 1 1 d . . . . .
C1_23 C 0.4738(6) 0.9794(7) 0.5317(8) 0.146(6) Uani 1 1 d . . . . .
H1A_23 H 0.475006 0.958461 0.554045 0.175 Uiso 1 1 calc R U . . .
H1B_23 H 0.434679 0.993526 0.529288 0.175 Uiso 1 1 calc R U . . .
C2_23 C 0.4684(9) 0.9386(6) 0.4822(7) 0.155(6) Uani 1 1 d . . . . .
H2A_23 H 0.428054 0.904443 0.468868 0.187 Uiso 1 1 calc R U . . .
H2B_23 H 0.506840 0.923425 0.484770 0.187 Uiso 1 1 calc R U . . .

loop_
_atom_site_aniso_label
_atom_site_aniso_U_11
_atom_site_aniso_U_22
_atom_site_aniso_U_33
_atom_site_aniso_U_23
_atom_site_aniso_U_13
_atom_site_aniso_U_12
C1A_1 0.107(9) 0.145(13) 0.131(12) 0.049(10) 0.073(9) 0.034(8)
C2A_1 0.103(8) 0.112(10) 0.112(10) 0.054(8) 0.069(8) 0.043(7)
C1B_1 0.063(14) 0.028(11) 0.055(13) 0.003(9) 0.043(11) 0.000(9)
C2B_1 0.068(14) 0.023(10) 0.051(13) -0.002(9) 0.042(11) 0.000(9)
C3_1 0.112(7) 0.089(6) 0.084(6) 0.006(5) 0.058(6) 0.012(5)
C4_1 0.094(5) 0.051(4) 0.079(5) 0.019(4) 0.047(5) 0.013(4)
N5_1 0.088(4) 0.054(3) 0.058(4) 0.017(3) 0.045(3) 0.004(3)
C6_1 0.077(5) 0.056(4) 0.058(4) 0.009(3) 0.032(4) 0.000(3)
C7_1 0.094(6) 0.061(4) 0.059(5) 0.017(4) 0.042(4) 0.006(4)
C8_1 0.083(5) 0.050(4) 0.052(4) 0.015(3) 0.032(4) 0.007(3)
C9_1 0.074(4) 0.057(4) 0.055(4) 0.018(3) 0.030(4) 0.003(3)
C10_1 0.094(6) 0.060(4) 0.061(5) 0.024(4) 0.044(4) 0.004(4)
C11_1 0.100(6) 0.050(4) 0.055(4) 0.017(3) 0.034(4) 0.002(4)
C12_1 0.083(5) 0.054(4) 0.064(5) 0.019(4) 0.039(4) 0.004(4)
C13_1 0.084(6) 0.066(5) 0.075(5) 0.024(4) 0.034(5) 0.015(4)
C14_1 0.082(5) 0.057(4) 0.072(5) 0.025(4) 0.030(4) 0.011(4)
C15_1 0.080(5) 0.053(4) 0.060(4) 0.017(3) 0.036(4) -0.002(3)
C16_1 0.072(5) 0.072(5) 0.093(6) 0.024(5) 0.046(5) 0.011(4)
C17_1 0.069(5) 0.081(6) 0.080(6) 0.023(5) 0.037(4) 0.006(4)
N18_1 0.083(5) 0.078(4) 0.077(4) 0.027(4) 0.046(4) 0.024(4)
C19_1 0.096(6) 0.070(5) 0.104(7) 0.029(5) 0.050(5) 0.033(5)
C20_1 0.116(7) 0.079(6) 0.111(8) 0.051(6) 0.061(6) 0.036(5)
C21_1 0.106(7) 0.063(5) 0.106(7) 0.040(5) 0.055(6) 0.030(5)
C22_1 0.125(8) 0.059(5) 0.098(7) 0.034(5) 0.049(6) 0.023(5)
P1_2 0.123(2) 0.0993(19) 0.0809(17) -0.0102(14) 0.0470(16) 0.0122(16)
F1_2 0.176(6) 0.133(5) 0.096(4) 0.000(4) 0.039(4) 0.025(5)
F2_2 0.135(5) 0.125(5) 0.137(5) 0.009(4) 0.049(4) -0.007(4)
F3_2 0.143(5) 0.139(5) 0.090(4) 0.001(3) 0.050(3) 0.015(4)
F4_2 0.154(5) 0.103(4) 0.123(5) -0.012(3) 0.072(4) 0.002(4)
F5_2 0.164(6) 0.132(5) 0.152(6) 0.016(4) 0.071(5) 0.042(5)
F6_2 0.146(5) 0.117(4) 0.105(4) -0.008(3) 0.041(4) 0.032(4)
P1_3 0.081(5) 0.061(4) 0.130(5) 0.050(4) 0.064(4) 0.020(4)
F1_3 0.168(11) 0.079(6) 0.154(10) 0.067(7) 0.080(8) 0.029(6)
F2_3 0.097(6) 0.147(11) 0.190(11) 0.092(9) 0.088(7) 0.050(6)
F3_3 0.111(9) 0.080(7) 0.157(10) 0.067(7) 0.067(7) 0.036(6)
F4_3 0.111(7) 0.168(13) 0.184(12) 0.099(10) 0.084(8) 0.037(7)
F5_3 0.205(12) 0.127(9) 0.148(7) 0.054(6) 0.055(7) 0.037(8)
F6_3 0.167(10) 0.121(8) 0.146(7) 0.052(6) 0.063(6) 0.056(7)
P1_4 0.072(5) 0.063(5) 0.164(8) 0.049(5) 0.044(5) 0.004(4)
F1_4 0.105(8) 0.096(9) 0.176(9) 0.063(8) 0.068(7) 0.031(7)
F2_4 0.139(9) 0.074(7) 0.173(10) 0.045(7) 0.070(8) 0.013(6)
F3_4 0.152(10) 0.141(11) 0.223(11) 0.104(10) 0.045(8) 0.009(8)
F4_4 0.134(10) 0.134(10) 0.219(11) 0.090(8) 0.099(9) 0.066(8)
F5_4 0.106(7) 0.106(7) 0.208(11) 0.069(7) 0.032(7) -0.030(6)
F6_4 0.088(6) 0.061(5) 0.199(10) 0.044(6) 0.051(6) -0.011(4)
C1_5 0.086(5) 0.066(5) 0.075(5) 0.024(4) 0.048(4) 0.009(4)
C2_5 0.098(6) 0.068(5) 0.066(5) 0.022(4) 0.044(5) 0.004(4)
C3_5 0.101(6) 0.068(5) 0.062(5) 0.012(4) 0.042(5) 0.012(4)
C4_5 0.103(6) 0.076(5) 0.067(5) 0.015(4) 0.038(5) 0.012(5)
C5_5 0.095(6) 0.067(5) 0.055(4) 0.003(4) 0.036(4) 0.004(4)
C6_5 0.088(5) 0.051(4) 0.064(5) 0.004(3) 0.035(4) 0.008(4)
N7_5 0.086(4) 0.048(3) 0.063(4) 0.011(3) 0.036(3) 0.003(3)
C8_5 0.082(5) 0.054(4) 0.063(5) 0.016(4) 0.033(4) 0.012(4)
O9_5 0.086(3) 0.050(3) 0.065(3) 0.010(2) 0.035(3) -0.004(2)
C10_5 0.080(5) 0.051(4) 0.072(5) 0.020(4) 0.035(4) 0.008(3)
C11_5 0.068(4) 0.045(3) 0.075(5) 0.012(3) 0.030(4) -0.003(3)
N12_5 0.092(4) 0.051(3) 0.067(4) 0.008(3) 0.033(4) 0.000(3)
C13_5 0.091(5) 0.052(4) 0.089(6) 0.015(4) 0.052(5) 0.000(4)
N14_5 0.083(4) 0.046(3) 0.077(4) 0.012(3) 0.031(4) -0.005(3)
C15_5 0.074(4) 0.043(3) 0.075(5) 0.021(3) 0.032(4) -0.004(3)
C16_5 0.084(5) 0.055(4) 0.069(5) 0.029(4) 0.037(4) 0.005(4)
O17_5 0.100(4) 0.053(3) 0.061(3) 0.015(2) 0.039(3) -0.004(3)
N18_5 0.080(4) 0.055(3) 0.067(4) 0.021(3) 0.036(3) 0.000(3)
C19_5 0.102(6) 0.061(4) 0.071(5) 0.028(4) 0.045(5) 0.008(4)
C20_5 0.078(5) 0.066(4) 0.069(5) 0.033(4) 0.035(4) 0.011(4)
C21_5 0.063(4) 0.071(5) 0.070(5) 0.032(4) 0.023(4) 0.006(4)
C22_5 0.081(5) 0.073(5) 0.089(6) 0.036(5) 0.051(5) 0.008(4)
C23_5 0.088(5) 0.071(5) 0.080(6) 0.031(4) 0.048(5) 0.009(4)
C24_5 0.087(5) 0.067(5) 0.068(5) 0.028(4) 0.045(4) 0.013(4)
N25_5 0.111(5) 0.066(4) 0.070(4) 0.030(3) 0.056(4) 0.016(4)
C26_5 0.098(6) 0.068(5) 0.067(5) 0.025(4) 0.048(5) 0.016(4)
O27_5 0.116(4) 0.060(3) 0.077(4) 0.021(3) 0.066(3) 0.010(3)
C28_5 0.113(6) 0.069(5) 0.073(5) 0.028(4) 0.060(5) 0.018(5)
C29_5 0.121(7) 0.066(5) 0.071(5) 0.022(4) 0.062(5) 0.016(5)
N30_5 0.140(6) 0.070(4) 0.087(5) 0.029(4) 0.081(5) 0.022(4)
C31_5 0.153(9) 0.076(6) 0.097(7) 0.029(5) 0.092(7) 0.023(6)
N32_5 0.140(6) 0.055(4) 0.078(5) 0.013(3) 0.065(5) 0.007(4)
C33_5 0.130(7) 0.066(5) 0.072(5) 0.022(4) 0.065(5) 0.026(5)
C34_5 0.125(7) 0.064(5) 0.070(5) 0.016(4) 0.061(5) 0.019(5)
O35_5 0.119(5) 0.070(3) 0.063(3) 0.014(3) 0.051(3) 0.002(3)
N36_5 0.131(6) 0.063(4) 0.064(4) 0.021(3) 0.055(4) 0.015(4)
C37_5 0.119(7) 0.062(5) 0.068(5) 0.020(4) 0.060(5) 0.031(5)
C38_5 0.132(7) 0.060(4) 0.061(5) 0.015(4) 0.057(5) 0.022(5)
C39_5 0.121(7) 0.067(5) 0.066(5) 0.018(4) 0.050(5) 0.016(5)
C40_5 0.119(7) 0.072(5) 0.068(5) 0.007(4) 0.050(5) 0.008(5)
C41_5 0.123(7) 0.070(5) 0.065(5) 0.017(4) 0.053(5) 0.018(5)
C42_5 0.098(6) 0.064(5) 0.063(5) 0.017(4) 0.041(4) 0.011(4)
N43_5 0.097(5) 0.061(4) 0.057(4) 0.010(3) 0.033(3) 0.003(3)
C44_5 0.108(6) 0.047(4) 0.061(5) 0.011(3) 0.040(4) 0.012(4)
O45_5 0.125(5) 0.057(3) 0.066(3) 0.016(3) 0.053(3) 0.010(3)
C46_5 0.092(5) 0.048(4) 0.070(5) 0.016(4) 0.035(4) 0.002(4)
C47_5 0.097(6) 0.047(4) 0.070(5) 0.014(4) 0.037(4) 0.006(4)
N48_5 0.097(5) 0.050(3) 0.061(4) 0.014(3) 0.030(3) 0.005(3)
C49_5 0.087(5) 0.062(5) 0.067(5) 0.014(4) 0.022(4) 0.009(4)
N50_5 0.083(4) 0.054(3) 0.074(4) 0.014(3) 0.030(4) 0.003(3)
C51_5 0.083(5) 0.047(4) 0.063(4) 0.010(3) 0.031(4) 0.002(3)
C52_5 0.091(6) 0.059(4) 0.076(5) 0.021(4) 0.032(5) 0.001(4)
O53_5 0.082(3) 0.048(3) 0.075(3) 0.011(2) 0.042(3) -0.002(2)
N54_5 0.079(4) 0.058(3) 0.071(4) 0.012(3) 0.036(3) -0.007(3)
C55_5 0.088(5) 0.069(5) 0.077(5) 0.018(4) 0.048(5) 0.006(4)
C56_5 0.081(5) 0.060(4) 0.067(5) 0.020(4) 0.038(4) 0.005(4)
C57_5 0.089(5) 0.067(5) 0.074(5) 0.029(4) 0.039(5) 0.008(4)
C58_5 0.078(5) 0.071(5) 0.091(6) 0.030(5) 0.046(5) 0.001(4)
C59_5 0.101(6) 0.072(5) 0.088(6) 0.020(5) 0.059(5) 0.002(5)
C60_5 0.107(6) 0.061(4) 0.080(6) 0.020(4) 0.059(5) 0.002(4)
N61_5 0.104(5) 0.067(4) 0.077(4) 0.016(3) 0.054(4) -0.007(4)
C62_5 0.106(6) 0.071(5) 0.090(6) 0.029(5) 0.062(5) 0.011(5)
O63_5 0.109(4) 0.078(4) 0.075(4) 0.013(3) 0.059(3) -0.011(3)
C64_5 0.102(6) 0.069(5) 0.077(5) 0.024(4) 0.059(5) 0.012(4)
C65_5 0.090(5) 0.070(5) 0.065(5) 0.013(4) 0.042(4) -0.013(4)
N66_5 0.124(6) 0.086(5) 0.073(5) 0.016(4) 0.063(5) -0.004(4)
C67_5 0.136(8) 0.082(6) 0.097(7) 0.021(6) 0.077(7) -0.001(6)
N68_5 0.115(5) 0.074(4) 0.076(5) 0.022(4) 0.060(4) 0.004(4)
C69_5 0.097(6) 0.069(5) 0.072(5) 0.021(4) 0.052(5) 0.004(4)
C70_5 0.110(6) 0.062(5) 0.078(5) 0.022(4) 0.060(5) 0.014(4)
O71_5 0.130(5) 0.058(3) 0.078(4) 0.012(3) 0.066(4) 0.001(3)
N72_5 0.099(5) 0.064(4) 0.067(4) 0.015(3) 0.052(4) 0.005(3)
C1_6 0.106(6) 0.071(5) 0.074(6) 0.029(4) 0.034(5) 0.006(5)
C2_6 0.114(7) 0.065(5) 0.100(7) 0.026(5) 0.053(6) 0.011(5)
C3_6 0.148(10) 0.105(8) 0.086(7) 0.052(7) 0.053(7) 0.031(7)
C4_6 0.154(10) 0.080(6) 0.067(6) 0.009(5) 0.043(6) 0.003(7)
C5_6 0.123(8) 0.063(5) 0.084(7) 0.021(5) 0.036(6) 0.011(5)
C6_6 0.099(6) 0.071(5) 0.074(6) 0.032(5) 0.026(5) 0.018(5)
N7_6 0.093(5) 0.061(4) 0.081(5) 0.015(4) 0.035(4) 0.012(3)
C8_6 0.088(5) 0.064(5) 0.075(5) 0.025(4) 0.038(5) 0.014(4)
O9_6 0.086(4) 0.077(4) 0.075(4) 0.017(3) 0.036(3) -0.004(3)
C10_6 0.067(4) 0.059(4) 0.079(6) 0.023(4) 0.022(4) 0.000(3)
C11_6 0.075(5) 0.046(4) 0.079(5) 0.011(4) 0.025(4) 0.000(3)
N12_6 0.090(5) 0.066(4) 0.078(5) 0.016(4) 0.026(4) 0.002(4)
C13_6 0.077(5) 0.072(5) 0.096(7) 0.014(5) 0.024(5) -0.010(4)
N14_6 0.076(4) 0.060(4) 0.083(5) 0.010(3) 0.030(4) -0.007(3)
C15_6 0.078(5) 0.052(4) 0.077(5) 0.014(4) 0.020(4) -0.003(4)
C16_6 0.084(5) 0.058(4) 0.092(6) 0.018(4) 0.041(5) 0.006(4)
O17_6 0.074(3) 0.058(3) 0.088(4) 0.019(3) 0.031(3) -0.007(3)
N18_6 0.083(4) 0.058(4) 0.099(5) 0.016(4) 0.048(4) -0.011(3)
C19_6 0.100(7) 0.078(6) 0.107(8) 0.017(5) 0.057(6) 0.000(5)
C20_6 0.092(6) 0.059(5) 0.094(6) 0.012(4) 0.044(5) -0.012(4)
C21_6 0.086(6) 0.065(5) 0.110(7) 0.027(5) 0.037(6) 0.000(4)
C22_6 0.085(6) 0.087(6) 0.123(8) 0.045(6) 0.055(6) 0.005(5)
C23_6 0.097(6) 0.082(6) 0.110(8) 0.026(6) 0.054(6) -0.012(5)
C24_6 0.099(6) 0.079(6) 0.104(7) 0.017(5) 0.059(6) -0.008(5)
N25_6 0.111(6) 0.069(5) 0.115(6) 0.011(4) 0.069(5) -0.007(4)
C26_6 0.136(9) 0.079(6) 0.130(9) 0.012(6) 0.093(8) -0.008(6)
O27_6 0.168(7) 0.073(4) 0.138(6) 0.012(4) 0.102(6) -0.010(4)
C28_6 0.117(7) 0.074(6) 0.129(9) 0.021(6) 0.089(7) 0.003(5)
C29_6 0.127(8) 0.078(6) 0.110(8) 0.014(5) 0.082(7) 0.006(6)
N30_6 0.119(6) 0.095(6) 0.122(7) 0.039(5) 0.082(6) 0.006(5)
C31_6 0.133(8) 0.073(6) 0.120(8) 0.024(6) 0.088(7) 0.002(6)
N32_6 0.112(6) 0.076(5) 0.103(6) 0.038(4) 0.060(5) 0.013(4)
C33_6 0.105(7) 0.072(5) 0.100(7) 0.015(5) 0.066(6) 0.016(5)
C34_6 0.107(7) 0.071(5) 0.090(7) 0.012(5) 0.056(6) 0.007(5)
O35_6 0.129(5) 0.068(3) 0.098(5) 0.009(3) 0.076(4) 0.000(3)
N36_6 0.113(5) 0.060(4) 0.079(5) 0.018(3) 0.059(4) 0.013(4)
C37_6 0.101(6) 0.064(5) 0.083(6) 0.014(4) 0.047(5) 0.002(4)
C38_6 0.107(6) 0.058(4) 0.066(5) 0.013(4) 0.039(5) 0.005(4)
C39_6 0.130(8) 0.079(6) 0.069(5) 0.010(5) 0.061(6) 0.013(5)
C40_6 0.150(9) 0.067(5) 0.086(6) 0.016(5) 0.068(7) 0.025(6)
C41_6 0.131(8) 0.064(5) 0.065(5) 0.011(4) 0.047(5) 0.014(5)
C42_6 0.104(6) 0.065(5) 0.086(6) 0.022(4) 0.043(5) 0.008(5)
N43_6 0.123(6) 0.062(4) 0.092(5) 0.015(4) 0.055(5) 0.000(4)
C44_6 0.099(6) 0.067(5) 0.095(7) 0.027(5) 0.044(5) 0.012(5)
O45_6 0.112(5) 0.065(4) 0.099(5) 0.019(3) 0.058(4) 0.004(3)
C46_6 0.082(5) 0.069(5) 0.106(7) 0.037(5) 0.040(5) 0.010(4)
C47_6 0.107(7) 0.056(5) 0.086(6) 0.026(4) 0.034(5) 0.002(4)
N48_6 0.121(6) 0.070(5) 0.099(6) 0.014(4) 0.045(5) -0.005(4)
C49_6 0.131(9) 0.073(6) 0.120(9) 0.021(6) 0.062(8) -0.005(6)
N50_6 0.118(6) 0.076(5) 0.103(6) 0.037(5) 0.043(5) 0.000(4)
C51_6 0.090(6) 0.068(5) 0.105(7) 0.030(5) 0.037(5) 0.009(4)
C52_6 0.079(5) 0.071(5) 0.108(7) 0.041(5) 0.040(5) 0.013(4)
O53_6 0.108(4) 0.063(3) 0.122(5) 0.042(3) 0.069(4) 0.020(3)
N54_6 0.091(5) 0.075(4) 0.099(5) 0.041(4) 0.048(4) 0.013(4)
C55_6 0.068(5) 0.072(5) 0.100(7) 0.038(5) 0.039(5) 0.016(4)
C56_6 0.071(5) 0.071(5) 0.114(8) 0.042(5) 0.035(5) 0.009(4)
C57_6 0.083(5) 0.061(5) 0.122(8) 0.047(5) 0.043(5) 0.013(4)
C58_6 0.084(5) 0.061(5) 0.103(7) 0.036(5) 0.040(5) 0.011(4)
C59_6 0.079(5) 0.067(5) 0.113(7) 0.042(5) 0.050(5) 0.015(4)
C60_6 0.067(5) 0.059(4) 0.115(7) 0.034(5) 0.042(5) 0.011(4)
N61_6 0.082(4) 0.063(4) 0.145(7) 0.051(5) 0.070(5) 0.020(3)
C62_6 0.098(6) 0.058(5) 0.120(8) 0.037(5) 0.059(6) 0.018(4)
O63_6 0.120(5) 0.068(4) 0.129(5) 0.043(4) 0.076(5) 0.014(3)
C64_6 0.116(7) 0.065(5) 0.095(7) 0.039(5) 0.055(6) 0.013(5)
C65_6 0.096(6) 0.069(5) 0.118(8) 0.046(5) 0.059(6) 0.026(5)
N66_6 0.105(5) 0.075(5) 0.126(7) 0.053(5) 0.076(5) 0.031(4)
C67_6 0.107(7) 0.082(6) 0.124(8) 0.054(6) 0.073(7) 0.029(5)
N68_6 0.108(5) 0.076(5) 0.110(6) 0.045(4) 0.061(5) 0.018(4)
C69_6 0.114(7) 0.079(6) 0.115(8) 0.055(6) 0.073(6) 0.029(5)
C70_6 0.118(7) 0.075(6) 0.091(7) 0.035(5) 0.057(6) 0.015(5)
O71_6 0.161(6) 0.079(4) 0.093(5) 0.028(4) 0.068(5) -0.006(4)
N72_6 0.135(7) 0.074(5) 0.090(6) 0.032(4) 0.055(5) 0.002(5)
O1_7 0.086(4) 0.072(3) 0.085(4) 0.026(3) 0.035(3) -0.010(3)
O1_8 0.075(3) 0.059(3) 0.085(4) 0.033(3) 0.030(3) -0.003(2)
O1_9 0.117(5) 0.085(4) 0.066(3) 0.010(3) 0.057(3) 0.009(3)
O1_10 0.101(5) 0.113(5) 0.142(7) 0.028(5) 0.071(5) -0.017(4)
O1_11 0.114(5) 0.075(4) 0.065(3) -0.003(3) 0.043(3) -0.002(3)
O1_12 0.090(4) 0.070(4) 0.121(5) 0.025(4) 0.047(4) -0.015(3)
O1_13 0.148(6) 0.061(3) 0.087(4) 0.003(3) 0.056(4) 0.005(4)
O1_14 0.107(4) 0.059(3) 0.130(5) 0.045(4) 0.064(4) 0.017(3)
O1_15 0.109(5) 0.110(5) 0.105(5) 0.029(4) 0.071(4) -0.017(4)
O1_16 0.140(6) 0.070(4) 0.103(5) 0.005(3) 0.079(5) 0.012(4)
O1_17 0.115(5) 0.064(3) 0.074(4) -0.014(3) 0.044(4) -0.013(3)
O1_18 0.169(6) 0.078(4) 0.072(4) 0.015(3) 0.078(4) 0.018(4)
O1_19 0.204(8) 0.096(5) 0.081(5) 0.027(4) 0.075(5) 0.014(5)
O1_20 0.117(5) 0.058(3) 0.119(5) 0.044(4) 0.056(4) 0.011(3)
O1_21 0.125(5) 0.072(3) 0.098(4) 0.041(3) 0.073(4) 0.013(3)
O1_22 0.146(6) 0.074(4) 0.058(4) 0.010(3) 0.021(4) 0.001(4)
O1_23 0.113(6) 0.127(7) 0.206(10) 0.091(7) 0.024(6) 0.021(5)
C1_23 0.097(8) 0.113(10) 0.24(2) 0.107(13) 0.037(10) 0.025(8)
C2_23 0.178(15) 0.075(8) 0.187(16) 0.059(10) 0.043(12) -0.001(8)

loop_
_atom_type_symbol
_atom_type_description
_atom_type_scat_dispersion_real
_atom_type_scat_dispersion_imag
_atom_type_scat_source
C C 0.0181 0.0091 'International Tables Vol C Tables 4.2.6.8 and 6.1.1.4'
H H 0.0000 0.0000 'International Tables Vol C Tables 4.2.6.8 and 6.1.1.4'
N N 0.0311 0.0180 'International Tables Vol C Tables 4.2.6.8 and 6.1.1.4'
O O 0.0492 0.0322 'International Tables Vol C Tables 4.2.6.8 and 6.1.1.4'
F F 0.0727 0.0534 'International Tables Vol C Tables 4.2.6.8 and 6.1.1.4'
P P 0.2955 0.4335 'International Tables Vol C Tables 4.2.6.8 and 6.1.1.4'

loop_
_geom_angle_atom_site_label_1
_geom_angle_atom_site_label_2
_geom_angle_atom_site_label_3
_geom_angle
_geom_angle_site_symmetry_1
_geom_angle_site_symmetry_3
_geom_angle_publ_flag
C1A_1 C2A_1 C3_1 171.4(18) . . ?
C1B_1 C2B_1 C3_1 176(2) . . ?
C4_1 C3_1 C2A_1 111.5(9) . . ?
C4_1 C3_1 C2B_1 105.7(11) . . ?
C2A_1 C3_1 C2B_1 113.2(11) . . ?
N5_1 C4_1 C3_1 111.1(7) . . ?
C6_1 N5_1 C10_1 120.0 . . ?
C6_1 N5_1 C4_1 119.3(5) . . ?
C10_1 N5_1 C4_1 120.7(5) . . ?
C7_1 C6_1 N5_1 120.0 . . ?
C6_1 C7_1 C8_1 120.0 . . ?
C9_1 C8_1 C7_1 120.0 . . ?
C9_1 C8_1 C11_1 121.9(5) . . ?
C7_1 C8_1 C11_1 117.9(5) . . ?
C8_1 C9_1 C10_1 120.0 . . ?
C9_1 C10_1 N5_1 120.0 . . ?
C12_1 C11_1 C8_1 125.0(7) . . ?
C11_1 C12_1 C15_1 124.7(7) . . ?
C14_1 C13_1 N18_1 120.0 . . ?
C15_1 C14_1 C13_1 120.0 . . ?
C14_1 C15_1 C16_1 120.0 . . ?
C14_1 C15_1 C12_1 122.9(5) . . ?
C16_1 C15_1 C12_1 117.1(5) . . ?
C17_1 C16_1 C15_1 120.0 . . ?
C16_1 C17_1 N18_1 120.0 . . ?
C17_1 N18_1 C13_1 120.0 . . ?
C17_1 N18_1 C19_1 119.6(5) . . ?
C13_1 N18_1 C19_1 120.3(5) . . ?
N18_1 C19_1 C20_1 109.2(7) . . ?
C21_1 C20_1 C19_1 114.9(9) . . ?
C22_1 C21_1 C20_1 175.1(11) . . ?
F6_2 P1_2 F1_2 86.6(4) . . ?
F6_2 P1_2 F5_2 178.2(5) . . ?
F1_2 P1_2 F5_2 94.7(5) . . ?
F6_2 P1_2 F2_2 88.8(5) . . ?
F1_2 P1_2 F2_2 91.3(4) . . ?
F5_2 P1_2 F2_2 89.9(5) . . ?
F6_2 P1_2 F4_2 90.4(4) . . ?
F1_2 P1_2 F4_2 89.0(5) . . ?
F5_2 P1_2 F4_2 90.9(5) . . ?
F2_2 P1_2 F4_2 179.1(6) . . ?
F6_2 P1_2 F3_2 91.4(4) . . ?
F1_2 P1_2 F3_2 176.7(5) . . ?
F5_2 P1_2 F3_2 87.5(4) . . ?
F2_2 P1_2 F3_2 91.3(4) . . ?
F4_2 P1_2 F3_2 88.5(4) . . ?
P1_4 P1_3 F4_4 155(8) 2_566 2_566 ?
P1_4 P1_3 F6_4 105(8) 2_566 2_566 ?
F4_4 P1_3 F6_4 100.0(12) 2_566 2_566 ?
P1_4 P1_3 F2_3 115(8) 2_566 . ?
F4_4 P1_3 F2_3 40.1(8) 2_566 . ?
F6_4 P1_3 F2_3 134.9(12) 2_566 . ?
P1_4 P1_3 F6_3 32(9) 2_566 . ?
F4_4 P1_3 F6_3 128.3(13) 2_566 . ?
F6_4 P1_3 F6_3 119.2(11) 2_566 . ?
F2_3 P1_3 F6_3 89.0(11) . . ?
P1_4 P1_3 F1_3 103(8) 2_566 . ?
F4_4 P1_3 F1_3 87.6(11) 2_566 . ?
F6_4 P1_3 F1_3 57.1(9) 2_566 . ?
F2_3 P1_3 F1_3 93.7(10) . . ?
F6_3 P1_3 F1_3 87.1(9) . . ?
P1_4 P1_3 F1_4 93(9) 2_566 2_566 ?
F4_4 P1_3 F1_4 89.6(10) 2_566 2_566 ?
F6_4 P1_3 F1_4 93.0(11) 2_566 2_566 ?
F2_3 P1_3 F1_4 103.9(10) . 2_566 ?
F6_3 P1_3 F1_4 118.3(11) . 2_566 ?
F1_3 P1_3 F1_4 148.8(12) . 2_566 ?
P1_4 P1_3 F5_3 143(9) 2_566 . ?
F4_4 P1_3 F5_3 56.7(11) 2_566 . ?
F6_4 P1_3 F5_3 57.6(10) 2_566 . ?
F2_3 P1_3 F5_3 95.9(11) . . ?
F6_3 P1_3 F5_3 175.0(13) . . ?
F1_3 P1_3 F5_3 93.6(10) . . ?
F1_4 P1_3 F5_3 59.5(10) 2_566 . ?
P1_4 P1_3 F3_3 75(9) 2_566 . ?
F4_4 P1_3 F3_3 96.0(10) 2_566 . ?
F6_4 P1_3 F3_3 119.1(12) 2_566 . ?
F2_3 P1_3 F3_3 91.1(9) . . ?
F6_3 P1_3 F3_3 93.1(10) . . ?
F1_3 P1_3 F3_3 175.2(11) . . ?
F1_4 P1_3 F3_3 28.6(6) 2_566 . ?
F5_3 P1_3 F3_3 85.8(10) . . ?
P1_4 P1_3 F3_4 75(9) 2_566 2_566 ?
F4_4 P1_3 F3_4 101.0(13) 2_566 2_566 ?
F6_4 P1_3 F3_4 91.0(10) 2_566 2_566 ?
F2_3 P1_3 F3_4 81.1(11) . 2_566 ?
F6_3 P1_3 F3_4 50.2(9) . 2_566 ?
F1_3 P1_3 F3_4 39.2(7) . 2_566 ?
F1_4 P1_3 F3_4 167.8(14) 2_566 2_566 ?
F5_3 P1_3 F3_4 131.6(13) . 2_566 ?
F3_3 P1_3 F3_4 142.2(12) . 2_566 ?
P1_4 P1_3 F5_4 57(8) 2_566 2_566 ?
F4_4 P1_3 F5_4 97.9(10) 2_566 2_566 ?
F6_4 P1_3 F5_4 162.1(12) 2_566 2_566 ?
F2_3 P1_3 F5_4 61.4(9) . 2_566 ?
F6_3 P1_3 F5_4 45.8(8) . 2_566 ?
F1_3 P1_3 F5_4 122.5(12) . 2_566 ?
F1_4 P1_3 F5_4 88.7(10) 2_566 2_566 ?
F5_3 P1_3 F5_4 136.4(11) . 2_566 ?
F3_3 P1_3 F5_4 60.1(9) . 2_566 ?
F3_4 P1_3 F5_4 84.1(10) 2_566 2_566 ?
P1_4 P1_3 F4_3 58(8) 2_566 . ?
F4_4 P1_3 F4_3 146.7(13) 2_566 . ?
F6_4 P1_3 F4_3 50.8(9) 2_566 . ?
F2_3 P1_3 F4_3 173.2(13) . . ?
F6_3 P1_3 F4_3 84.3(9) . . ?
F1_3 P1_3 F4_3 87.4(9) . . ?
F1_4 P1_3 F4_3 78.1(10) 2_566 . ?
F5_3 P1_3 F4_3 90.7(11) . . ?
F3_3 P1_3 F4_3 87.9(10) . . ?
F3_4 P1_3 F4_3 95.7(11) 2_566 . ?
F5_4 P1_3 F4_3 112.5(12) 2_566 . ?
F3_4 F1_3 F6_4 122.4(14) 2_566 2_566 ?
F3_4 F1_3 P1_3 73.6(11) 2_566 . ?
F6_4 F1_3 P1_3 59.1(8) 2_566 . ?
F3_4 F1_3 P1_4 69.4(9) 2_566 2_566 ?
F6_4 F1_3 P1_4 60.3(7) 2_566 2_566 ?
P1_3 F1_3 P1_4 6.1(9) . 2_566 ?
F4_4 F2_3 P1_3 66.5(11) 2_566 . ?
F4_4 F2_3 P1_4 72.1(10) 2_566 2_566 ?
P1_3 F2_3 P1_4 5.6(9) . 2_566 ?
F4_4 F2_3 F5_4 122.3(14) 2_566 2_566 ?
P1_3 F2_3 F5_4 62.1(8) . 2_566 ?
P1_4 F2_3 F5_4 56.8(7) 2_566 2_566 ?
F1_4 F3_3 P1_4 77.8(13) 2_566 2_566 ?
F1_4 F3_3 P1_3 74.1(14) 2_566 . ?
P1_4 F3_3 P1_3 6.3(9) 2_566 . ?
F1_4 F3_3 F5_4 134.7(17) 2_566 2_566 ?
P1_4 F3_3 F5_4 58.0(8) 2_566 2_566 ?
P1_3 F3_3 F5_4 61.0(8) . 2_566 ?
F2_4 F4_3 F6_4 136(2) 2_566 2_566 ?
F2_4 F4_3 P1_4 77.3(13) 2_566 2_566 ?
F6_4 F4_3 P1_4 63.6(8) 2_566 2_566 ?
F2_4 F4_3 P1_3 82.8(14) 2_566 . ?
F6_4 F4_3 P1_3 58.6(8) 2_566 . ?
P1_4 F4_3 P1_3 5.5(9) 2_566 . ?
F4_4 F5_3 F6_4 101.1(12) 2_566 2_566 ?
F4_4 F5_3 F1_4 90.4(11) 2_566 2_566 ?
F6_4 F5_3 F1_4 93.6(11) 2_566 2_566 ?
F4_4 F5_3 P1_3 57.7(10) 2_566 . ?
F6_4 F5_3 P1_3 58.1(8) 2_566 . ?
F1_4 F5_3 P1_3 59.9(9) 2_566 . ?
F4_4 F5_3 P1_4 61.0(8) 2_566 2_566 ?
F6_4 F5_3 P1_4 57.0(7) 2_566 2_566 ?
F1_4 F5_3 P1_4 57.5(8) 2_566 2_566 ?
P1_3 F5_3 P1_4 3.5(10) . 2_566 ?
F5_4 F6_3 F3_4 114.2(15) 2_566 2_566 ?
F5_4 F6_3 P1_4 70.5(10) 2_566 2_566 ?
F3_4 F6_3 P1_4 70.1(10) 2_566 2_566 ?
F5_4 F6_3 P1_3 70.0(10) 2_566 . ?
F3_4 F6_3 P1_3 67.4(11) 2_566 . ?
P1_4 F6_3 P1_3 3.8(11) 2_566 . ?
F5_4 F6_3 F2_4 105.1(13) 2_566 2_566 ?
F3_4 F6_3 F2_4 101.5(12) 2_566 2_566 ?
P1_4 F6_3 F2_4 63.4(9) 2_566 2_566 ?
P1_3 F6_3 F2_4 66.9(9) . 2_566 ?
P1_3 P1_4 F6_3 144(10) 2_566 2_566 ?
P1_3 P1_4 F5_4 117(8) 2_566 . ?
F6_3 P1_4 F5_4 49.5(9) 2_566 . ?
P1_3 P1_4 F6_4 69(7) 2_566 . ?
F6_3 P1_4 F6_4 125.5(13) 2_566 . ?
F5_4 P1_4 F6_4 173.9(13) . . ?
P1_3 P1_4 F3_3 99(9) 2_566 2_566 ?
F6_3 P1_4 F3_3 100.6(11) 2_566 2_566 ?
F5_4 P1_4 F3_3 62.8(9) . 2_566 ?
F6_4 P1_4 F3_3 117.9(12) . 2_566 ?
P1_3 P1_4 F4_3 117(8) 2_566 2_566 ?
F6_3 P1_4 F4_3 92.6(12) 2_566 2_566 ?
F5_4 P1_4 F4_3 122.8(14) . 2_566 ?
F6_4 P1_4 F4_3 51.6(9) . 2_566 ?
F3_3 P1_4 F4_3 92.3(12) 2_566 2_566 ?
P1_3 P1_4 F3_4 99(9) 2_566 . ?
F6_3 P1_4 F3_4 53.1(10) 2_566 . ?
F5_4 P1_4 F3_4 88.2(11) . . ?
F6_4 P1_4 F3_4 90.4(11) . . ?
F3_3 P1_4 F3_4 150.7(12) 2_566 . ?
F4_3 P1_4 F3_4 100.7(12) 2_566 . ?
P1_3 P1_4 F1_4 81(9) 2_566 . ?
F6_3 P1_4 F1_4 126.9(13) 2_566 . ?
F5_4 P1_4 F1_4 91.2(11) . . ?
F6_4 P1_4 F1_4 90.3(10) . . ?
F3_3 P1_4 F1_4 28.8(7) 2_566 . ?
F4_3 P1_4 F1_4 80.2(11) 2_566 . ?
F3_4 P1_4 F1_4 179.1(12) . . ?
P1_3 P1_4 F2_4 148(8) 2_566 . ?
F6_3 P1_4 F2_4 64.6(10) 2_566 . ?
F5_4 P1_4 F2_4 93.2(11) . . ?
F6_4 P1_4 F2_4 81.0(9) . . ?
F3_3 P1_4 F2_4 85.3(11) 2_566 . ?
F4_3 P1_4 F2_4 30.9(8) 2_566 . ?
F3_4 P1_4 F2_4 92.5(11) . . ?
F1_4 P1_4 F2_4 88.2(11) . . ?
P1_3 P1_4 F1_3 71(8) 2_566 2_566 ?
F6_3 P1_4 F1_3 90.4(12) 2_566 2_566 ?
F5_4 P1_4 F1_3 125.2(13) . 2_566 ?
F6_4 P1_4 F1_3 55.0(8) . 2_566 ?
F3_3 P1_4 F1_3 168.9(12) 2_566 2_566 ?
F4_3 P1_4 F1_3 88.8(10) 2_566 2_566 ?
F3_4 P1_4 F1_3 39.1(8) . 2_566 ?
F1_4 P1_4 F1_3 141.2(12) . 2_566 ?
F2_4 P1_4 F1_3 101.1(10) . 2_566 ?
P1_3 P1_4 F2_3 59(8) 2_566 2_566 ?
F6_3 P1_4 F2_3 91.1(11) 2_566 2_566 ?
F5_4 P1_4 F2_3 61.5(10) . 2_566 ?
F6_4 P1_4 F2_3 124.1(12) . 2_566 ?
F3_3 P1_4 F2_3 89.3(9) 2_566 2_566 ?
F4_3 P1_4 F2_3 175.6(14) 2_566 2_566 ?
F3_4 P1_4 F2_3 79.7(11) . 2_566 ?
F1_4 P1_4 F2_3 99.4(11) . 2_566 ?
F2_4 P1_4 F2_3 153.4(12) . 2_566 ?
F1_3 P1_4 F2_3 88.8(11) 2_566 2_566 ?
P1_3 P1_4 F4_4 23(7) 2_566 . ?
F6_3 P1_4 F4_4 127.0(13) 2_566 . ?
F5_4 P1_4 F4_4 95.0(11) . . ?
F6_4 P1_4 F4_4 91.1(10) . . ?
F3_3 P1_4 F4_4 91.2(11) 2_566 . ?
F4_3 P1_4 F4_4 138.7(13) 2_566 . ?
F3_4 P1_4 F4_4 95.9(12) . . ?
F1_4 P1_4 F4_4 83.5(10) . . ?
F2_4 P1_4 F4_4 168.4(13) . . ?
F1_3 P1_4 F4_4 80.8(10) 2_566 . ?
F2_3 P1_4 F4_4 37.1(8) 2_566 . ?
F3_3 F1_4 F5_3 131(2) 2_566 2_566 ?
F3_3 F1_4 P1_3 77.3(15) 2_566 2_566 ?
F5_3 F1_4 P1_3 60.6(8) 2_566 2_566 ?
F3_3 F1_4 P1_4 73.4(15) 2_566 . ?
F5_3 F1_4 P1_4 66.3(9) 2_566 . ?
P1_3 F1_4 P1_4 6.3(9) 2_566 . ?
F4_3 F2_4 P1_4 71.8(13) 2_566 . ?
F4_3 F2_4 F6_3 118.5(18) 2_566 2_566 ?
P1_4 F2_4 F6_3 52.1(8) . 2_566 ?
F4_3 F2_4 P1_3 68.7(13) 2_566 2_566 ?
P1_4 F2_4 P1_3 3.1(8) . 2_566 ?
F6_3 F2_4 P1_3 54.9(7) 2_566 2_566 ?
F1_3 F3_4 F6_3 124.8(16) 2_566 2_566 ?
F1_3 F3_4 P1_4 71.5(11) 2_566 . ?
F6_3 F3_4 P1_4 56.8(9) 2_566 . ?
F1_3 F3_4 P1_3 67.2(11) 2_566 2_566 ?
F6_3 F3_4 P1_3 62.4(9) 2_566 2_566 ?
P1_4 F3_4 P1_3 6.1(9) . 2_566 ?
F2_3 F4_4 F5_3 136.5(15) 2_566 2_566 ?
F2_3 F4_4 P1_3 73.4(12) 2_566 2_566 ?
F5_3 F4_4 P1_3 65.5(9) 2_566 2_566 ?
F2_3 F4_4 P1_4 70.9(11) 2_566 . ?
F5_3 F4_4 P1_4 67.8(9) 2_566 . ?
P1_3 F4_4 P1_4 2.6(9) 2_566 . ?
F6_3 F5_4 P1_4 59.9(9) 2_566 . ?
F6_3 F5_4 F3_3 105.7(11) 2_566 2_566 ?
P1_4 F5_4 F3_3 59.1(8) . 2_566 ?
F6_3 F5_4 F2_3 97.9(11) 2_566 2_566 ?
P1_4 F5_4 F2_3 61.7(9) . 2_566 ?
F3_3 F5_4 F2_3 87.5(11) 2_566 2_566 ?
F6_3 F5_4 P1_3 64.2(7) 2_566 2_566 ?
P1_4 F5_4 P1_3 5.5(9) . 2_566 ?
F3_3 F5_4 P1_3 58.9(7) 2_566 2_566 ?
F2_3 F5_4 P1_3 56.5(7) 2_566 2_566 ?
F4_3 F6_4 F1_3 104.0(13) 2_566 2_566 ?
F4_3 F6_4 F5_3 108.3(11) 2_566 2_566 ?
F1_3 F6_4 F5_3 102.4(11) 2_566 2_566 ?
F4_3 F6_4 P1_3 70.6(8) 2_566 2_566 ?
F1_3 F6_4 P1_3 63.9(8) 2_566 2_566 ?
F5_3 F6_4 P1_3 64.3(7) 2_566 2_566 ?
F4_3 F6_4 P1_4 64.8(9) 2_566 . ?
F1_3 F6_4 P1_4 64.7(9) 2_566 . ?
F5_3 F6_4 P1_4 69.5(9) 2_566 . ?
P1_3 F6_4 P1_4 6.3(9) 2_566 . ?
C6_5 C1_5 C2_5 120.7(8) . . ?
C3_5 C2_5 C1_5 118.8(7) . . ?
C3_5 C2_5 N72_5 118.1(7) . . ?
C1_5 C2_5 N72_5 123.0(7) . . ?
O1_9 C3_5 C2_5 116.2(7) . . ?
O1_9 C3_5 C4_5 123.4(7) . . ?
C2_5 C3_5 C4_5 120.3(7) . . ?
C5_5 C4_5 C3_5 120.6(8) . . ?
O1_17 C5_5 C4_5 125.0(7) . . ?
O1_17 C5_5 C6_5 115.9(7) . . ?
C4_5 C5_5 C6_5 119.1(8) . . ?
C1_5 C6_5 C5_5 120.4(7) . . ?
C1_5 C6_5 N7_5 123.3(7) . . ?
C5_5 C6_5 N7_5 116.3(7) . . ?
C8_5 N7_5 C6_5 127.8(6) . . ?
O9_5 C8_5 N7_5 126.0(7) . . ?
O9_5 C8_5 C11_5 119.8(7) . . ?
N7_5 C8_5 C11_5 114.2(6) . . ?
C11_5 C10_5 C15_5 116.9(7) . . ?
N12_5 C11_5 C10_5 122.4(6) . . ?
N12_5 C11_5 C8_5 119.7(7) . . ?
C10_5 C11_5 C8_5 117.9(6) . . ?
C13_5 N12_5 C11_5 114.6(7) . . ?
N14_5 C13_5 N12_5 129.1(7) . . ?
C13_5 N14_5 C15_5 115.6(6) . . ?
N14_5 C15_5 C10_5 121.3(7) . . ?
N14_5 C15_5 C16_5 120.0(6) . . ?
C10_5 C15_5 C16_5 118.7(6) . . ?
O17_5 C16_5 N18_5 123.8(7) . . ?
O17_5 C16_5 C15_5 120.8(6) . . ?
N18_5 C16_5 C15_5 115.4(6) . . ?
C16_5 N18_5 C20_5 128.9(6) . . ?
C24_5 C19_5 C20_5 120.4(7) . . ?
C21_5 C20_5 N18_5 118.0(7) . . ?
C21_5 C20_5 C19_5 119.6(7) . . ?
N18_5 C20_5 C19_5 122.4(6) . . ?
O1_8 C21_5 C22_5 123.7(7) . . ?
O1_8 C21_5 C20_5 115.4(7) . . ?
C22_5 C21_5 C20_5 120.9(8) . . ?
C21_5 C22_5 C23_5 120.6(7) . . ?
O1_21 C23_5 C24_5 116.6(7) . . ?
O1_21 C23_5 C22_5 124.5(7) . . ?
C24_5 C23_5 C22_5 118.9(7) . . ?
N25_5 C24_5 C19_5 122.9(7) . . ?
N25_5 C24_5 C23_5 117.3(7) . . ?
C19_5 C24_5 C23_5 119.7(7) . . ?
C26_5 N25_5 C24_5 128.2(6) . . ?
O27_5 C26_5 N25_5 125.0(7) . . ?
O27_5 C26_5 C29_5 118.5(7) . . ?
N25_5 C26_5 C29_5 116.4(6) . . ?
C29_5 C28_5 C33_5 117.3(7) . . ?
N30_5 C29_5 C28_5 121.6(8) . . ?
N30_5 C29_5 C26_5 119.8(7) . . ?
C28_5 C29_5 C26_5 118.5(7) . . ?
C31_5 N30_5 C29_5 114.3(7) . . ?
N32_5 C31_5 N30_5 129.4(8) . . ?
C31_5 N32_5 C33_5 115.0(7) . . ?
N32_5 C33_5 C28_5 122.1(8) . . ?
N32_5 C33_5 C34_5 119.7(8) . . ?
C28_5 C33_5 C34_5 118.2(7) . . ?
O35_5 C34_5 N36_5 123.6(8) . . ?
O35_5 C34_5 C33_5 119.5(7) . . ?
N36_5 C34_5 C33_5 116.9(7) . . ?
C34_5 N36_5 C38_5 129.1(7) . . ?
C38_5 C37_5 C42_5 119.7(8) . . ?
C37_5 C38_5 C39_5 120.5(8) . . ?
C37_5 C38_5 N36_5 121.5(7) . . ?
C39_5 C38_5 N36_5 118.0(7) . . ?
O1_18 C39_5 C38_5 114.4(8) . . ?
O1_18 C39_5 C40_5 124.7(8) . . ?
C38_5 C39_5 C40_5 120.9(8) . . ?
C39_5 C40_5 C41_5 118.4(8) . . ?
O1_11 C41_5 C42_5 114.2(7) . . ?
O1_11 C41_5 C40_5 125.1(8) . . ?
C42_5 C41_5 C40_5 120.8(8) . . ?
C41_5 C42_5 N43_5 117.2(7) . . ?
C41_5 C42_5 C37_5 119.6(7) . . ?
N43_5 C42_5 C37_5 123.2(7) . . ?
C44_5 N43_5 C42_5 129.3(7) . . ?
O45_5 C44_5 N43_5 126.1(7) . . ?
O45_5 C44_5 C47_5 119.6(7) . . ?
N43_5 C44_5 C47_5 114.2(7) . . ?
C47_5 C46_5 C51_5 117.9(7) . . ?
N48_5 C47_5 C46_5 122.9(7) . . ?
N48_5 C47_5 C44_5 117.8(7) . . ?
C46_5 C47_5 C44_5 119.3(6) . . ?
C49_5 N48_5 C47_5 113.4(7) . . ?
N48_5 C49_5 N50_5 130.4(7) . . ?
C51_5 N50_5 C49_5 114.1(7) . . ?
N50_5 C51_5 C46_5 121.2(7) . . ?
N50_5 C51_5 C52_5 119.8(7) . . ?
C46_5 C51_5 C52_5 119.0(7) . . ?
O53_5 C52_5 N54_5 124.4(8) . . ?
O53_5 C52_5 C51_5 118.5(7) . . ?
N54_5 C52_5 C51_5 117.1(7) . . ?
C52_5 N54_5 C56_5 128.2(7) . . ?
C56_5 C55_5 C60_5 120.7(7) . . ?
C55_5 C56_5 C57_5 119.9(7) . . ?
C55_5 C56_5 N54_5 123.0(6) . . ?
C57_5 C56_5 N54_5 117.1(7) . . ?
C56_5 C57_5 O1_7 115.2(7) . . ?
C56_5 C57_5 C58_5 120.5(8) . . ?
O1_7 C57_5 C58_5 124.3(7) . . ?
C59_5 C58_5 C57_5 119.8(7) . . ?
O1_15 C59_5 C58_5 124.7(7) . . ?
O1_15 C59_5 C60_5 115.9(8) . . ?
C58_5 C59_5 C60_5 119.4(7) . . ?
C55_5 C60_5 C59_5 119.6(8) . . ?
C55_5 C60_5 N61_5 123.2(7) . . ?
C59_5 C60_5 N61_5 117.1(7) . . ?
C62_5 N61_5 C60_5 128.3(7) . . ?
O63_5 C62_5 N61_5 124.6(8) . . ?
O63_5 C62_5 C65_5 119.8(7) . . ?
N61_5 C62_5 C65_5 115.6(7) . . ?
C65_5 C64_5 C69_5 118.8(7) . . ?
C64_5 C65_5 N66_5 121.9(7) . . ?
C64_5 C65_5 C62_5 119.0(7) . . ?
N66_5 C65_5 C62_5 118.9(7) . . ?
C67_5 N66_5 C65_5 113.9(7) . . ?
N66_5 C67_5 N68_5 130.0(8) . . ?
C69_5 N68_5 C67_5 113.7(7) . . ?
N68_5 C69_5 C64_5 121.3(7) . . ?
N68_5 C69_5 C70_5 119.5(7) . . ?
C64_5 C69_5 C70_5 119.0(6) . . ?
O71_5 C70_5 N72_5 123.7(7) . . ?
O71_5 C70_5 C69_5 118.7(7) . . ?
N72_5 C70_5 C69_5 117.5(6) . . ?
C70_5 N72_5 C2_5 128.8(6) . . ?
C2_6 C1_6 C6_6 120.1(9) . . ?
C1_6 C2_6 N72_6 123.1(9) . . ?
C1_6 C2_6 C3_6 118.5(9) . . ?
N72_6 C2_6 C3_6 118.3(9) . . ?
C4_6 C3_6 O1_19 128.7(10) . . ?
C4_6 C3_6 C2_6 119.5(9) . . ?
O1_19 C3_6 C2_6 111.7(9) . . ?
C3_6 C4_6 C5_6 122.5(9) . . ?
O1_22 C5_6 C6_6 114.9(9) . . ?
O1_22 C5_6 C4_6 126.0(9) . . ?
C6_6 C5_6 C4_6 119.1(9) . . ?
C5_6 C6_6 C1_6 120.0(8) . . ?
C5_6 C6_6 N7_6 118.2(8) . . ?
C1_6 C6_6 N7_6 121.7(8) . . ?
C8_6 N7_6 C6_6 128.7(7) . . ?
O9_6 C8_6 N7_6 124.3(7) . . ?
O9_6 C8_6 C11_6 117.8(7) . . ?
N7_6 C8_6 C11_6 117.7(7) . . ?
C11_6 C10_6 C15_6 119.8(7) . . ?
C10_6 C11_6 N12_6 121.8(7) . . ?
C10_6 C11_6 C8_6 121.6(7) . . ?
N12_6 C11_6 C8_6 116.5(8) . . ?
C13_6 N12_6 C11_6 113.6(8) . . ?
N14_6 C13_6 N12_6 128.8(8) . . ?
C13_6 N14_6 C15_6 116.6(7) . . ?
C10_6 C15_6 N14_6 119.2(8) . . ?
C10_6 C15_6 C16_6 120.8(7) . . ?
N14_6 C15_6 C16_6 119.8(7) . . ?
O17_6 C16_6 N18_6 125.4(8) . . ?
O17_6 C16_6 C15_6 120.5(7) . . ?
N18_6 C16_6 C15_6 114.1(7) . . ?
C20_6 N18_6 C16_6 128.7(7) . . ?
C20_6 C19_6 C24_6 118.7(8) . . ?
C19_6 C20_6 N18_6 124.0(7) . . ?
C19_6 C20_6 C21_6 119.1(9) . . ?
N18_6 C20_6 C21_6 116.9(8) . . ?
C22_6 C21_6 O1_12 125.6(8) . . ?
C22_6 C21_6 C20_6 121.6(9) . . ?
O1_12 C21_6 C20_6 112.8(8) . . ?
C23_6 C22_6 C21_6 118.0(8) . . ?
C24_6 C23_6 C22_6 121.3(9) . . ?
C24_6 C23_6 O1_10 115.4(9) . . ?
C22_6 C23_6 O1_10 123.1(7) . . ?
C23_6 C24_6 C19_6 121.2(9) . . ?
C23_6 C24_6 N25_6 118.1(8) . . ?
C19_6 C24_6 N25_6 120.7(8) . . ?
C26_6 N25_6 C24_6 128.2(9) . . ?
O27_6 C26_6 N25_6 121.6(10) . . ?
O27_6 C26_6 C29_6 120.3(9) . . ?
N25_6 C26_6 C29_6 118.1(9) . . ?
C33_6 C28_6 C29_6 116.9(9) . . ?
N30_6 C29_6 C28_6 120.2(9) . . ?
N30_6 C29_6 C26_6 119.9(9) . . ?
C28_6 C29_6 C26_6 119.8(8) . . ?
C31_6 N30_6 C29_6 114.9(8) . . ?
N32_6 C31_6 N30_6 130.6(8) . . ?
C31_6 N32_6 C33_6 112.0(8) . . ?
C28_6 C33_6 N32_6 125.1(9) . . ?
C28_6 C33_6 C34_6 117.2(8) . . ?
N32_6 C33_6 C34_6 117.1(8) . . ?
O35_6 C34_6 N36_6 126.7(8) . . ?
O35_6 C34_6 C33_6 118.7(8) . . ?
N36_6 C34_6 C33_6 114.6(8) . . ?
C34_6 N36_6 C38_6 126.0(7) . . ?
C42_6 C37_6 C38_6 120.9(8) . . ?
C39_6 C38_6 C37_6 120.0(8) . . ?
C39_6 C38_6 N36_6 117.2(8) . . ?
C37_6 C38_6 N36_6 122.6(7) . . ?
O1_16 C39_6 C40_6 125.7(8) . . ?
O1_16 C39_6 C38_6 114.9(8) . . ?
C40_6 C39_6 C38_6 119.0(8) . . ?
C41_6 C40_6 C39_6 121.2(8) . . ?
C40_6 C41_6 O1_13 127.2(8) . . ?
C40_6 C41_6 C42_6 120.8(8) . . ?
O1_13 C41_6 C42_6 111.9(8) . . ?
C37_6 C42_6 N43_6 124.1(8) . . ?
C37_6 C42_6 C41_6 117.6(8) . . ?
N43_6 C42_6 C41_6 118.3(8) . . ?
C44_6 N43_6 C42_6 127.3(8) . . ?
O45_6 C44_6 N43_6 125.9(8) . . ?
O45_6 C44_6 C47_6 120.0(9) . . ?
N43_6 C44_6 C47_6 114.0(8) . . ?
C51_6 C46_6 C47_6 119.3(9) . . ?
N48_6 C47_6 C46_6 119.3(8) . . ?
N48_6 C47_6 C44_6 120.6(9) . . ?
C46_6 C47_6 C44_6 120.1(8) . . ?
C49_6 N48_6 C47_6 116.4(9) . . ?
N48_6 C49_6 N50_6 127.4(10) . . ?
C49_6 N50_6 C51_6 116.9(8) . . ?
N50_6 C51_6 C46_6 120.7(9) . . ?
N50_6 C51_6 C52_6 119.8(8) . . ?
C46_6 C51_6 C52_6 119.5(8) . . ?
O53_6 C52_6 N54_6 123.5(9) . . ?
O53_6 C52_6 C51_6 119.7(8) . . ?
N54_6 C52_6 C51_6 116.8(8) . . ?
C52_6 N54_6 C56_6 128.1(8) . . ?
C60_6 C55_6 C56_6 120.4(8) . . ?
N54_6 C56_6 C55_6 124.9(8) . . ?
N54_6 C56_6 C57_6 117.6(9) . . ?
C55_6 C56_6 C57_6 117.6(9) . . ?
C58_6 C57_6 O1_20 126.2(7) . . ?
C58_6 C57_6 C56_6 120.9(9) . . ?
O1_20 C57_6 C56_6 112.8(8) . . ?
C57_6 C58_6 C59_6 120.1(8) . . ?
C58_6 C59_6 O1_14 125.8(7) . . ?
C58_6 C59_6 C60_6 120.1(9) . . ?
O1_14 C59_6 C60_6 114.1(8) . . ?
C55_6 C60_6 C59_6 120.8(9) . . ?
C55_6 C60_6 N61_6 122.0(7) . . ?
C59_6 C60_6 N61_6 117.2(8) . . ?
C62_6 N61_6 C60_6 127.8(8) . . ?
O63_6 C62_6 N61_6 124.2(9) . . ?
O63_6 C62_6 C65_6 120.2(7) . . ?
N61_6 C62_6 C65_6 115.5(8) . . ?
C69_6 C64_6 C65_6 118.8(8) . . ?
N66_6 C65_6 C64_6 121.0(9) . . ?
N66_6 C65_6 C62_6 119.5(8) . . ?
C64_6 C65_6 C62_6 119.4(8) . . ?
C67_6 N66_6 C65_6 115.2(8) . . ?
N66_6 C67_6 N68_6 128.8(8) . . ?
C67_6 N68_6 C69_6 113.8(9) . . ?
N68_6 C69_6 C64_6 122.3(8) . . ?
N68_6 C69_6 C70_6 116.9(9) . . ?
C64_6 C69_6 C70_6 120.7(8) . . ?
O71_6 C70_6 N72_6 125.4(9) . . ?
O71_6 C70_6 C69_6 118.0(9) . . ?
N72_6 C70_6 C69_6 116.6(8) . . ?
C70_6 N72_6 C2_6 127.9(8) . . ?
C57_5 O1_7 C2_7 118.2(7) . . ?
O1_7 C2_7 C3_7 107.6(8) . . ?
C6_7 C3_7 C2_7 119.0(9) . . ?
C6_7 C3_7 C4_7 117.5(10) . . ?
C2_7 C3_7 C4_7 108.6(9) . . ?
C5_7 C4_7 C3_7 116.1(10) . . ?
C3_7 C6_7 C7_7 121.6(10) . . ?
C8_7 C7_7 C6_7 115.6(10) . . ?
C7_7 C8_7 C9_7 114.3(10) . . ?
C21_5 O1_8 C2_8 118.0(7) . . ?
O1_8 C2_8 C3_8 108.6(9) . . ?
C6_8 C3_8 C2_8 123.0(11) . . ?
C6_8 C3_8 C4_8 119.2(11) . . ?
C2_8 C3_8 C4_8 108.9(10) . . ?
C5_8 C4_8 C3_8 113.4(11) . . ?
C3_8 C6_8 C7_8 122.8(12) . . ?
C8_8 C7_8 C6_8 109.8(11) . . ?
C7_8 C8_8 C9_8 111.9(11) . . ?
C3_5 O1_9 C2_9 116.5(4) . . ?
O1_9 C2_9 C3_9 109.22(19) . . ?
C6_9 C3_9 C4_9 122.96(15) . . ?
C6_9 C3_9 C2_9 118.14(12) . . ?
C4_9 C3_9 C2_9 111.29(16) . . ?
C5_9 C4_9 C3_9 117.5(2) . . ?
C3_9 C6_9 C7_9 112.39(15) . . ?
C8_9 C7_9 C6_9 112.9(2) . . ?
C7_9 C8_9 C9_9 118.0(2) . . ?
C2_10 O1_10 C23_6 119.4(10) . . ?
O1_10 C2_10 C3_10 105.4(12) . . ?
C6_10 C3_10 C4_10 130.5(15) . . ?
C6_10 C3_10 C2_10 119.6(14) . . ?
C4_10 C3_10 C2_10 107.9(12) . . ?
C5_10 C4_10 C3_10 111.3(15) . . ?
C3_10 C6_10 C7_10 120.5(15) . . ?
C8_10 C7_10 C6_10 124.9(16) . . ?
C7_10 C8_10 C9_10 116.9(16) . . ?
C41_5 O1_11 C2_11 121.1(8) . . ?
O1_11 C2_11 C3_11 110.1(11) . . ?
C6_11 C3_11 C4_11 121.3(14) . . ?
C6_11 C3_11 C2_11 113.0(12) . . ?
C4_11 C3_11 C2_11 113.6(12) . . ?
C5_11 C4_11 C3_11 113.9(14) . . ?
C3_11 C6_11 C7_11 115.9(14) . . ?
C8_11 C7_11 C6_11 115.1(13) . . ?
C7_11 C8_11 C9_11 108.4(12) . . ?
C21_6 O1_12 C2_12 118.8(5) . . ?
O1_12 C2_12 C3_12 109.22(19) . . ?
C6_12 C3_12 C4_12 122.96(15) . . ?
C6_12 C3_12 C2_12 118.15(12) . . ?
C4_12 C3_12 C2_12 111.30(16) . . ?
C5_12 C4_12 C3_12 117.5(2) . . ?
C3_12 C6_12 C7_12 112.39(15) . . ?
C8_12 C7_12 C6_12 112.9(2) . . ?
C7_12 C8_12 C9_12 118.0(2) . . ?
C41_6 O1_13 C2_13 115.1(9) . . ?
O1_13 C2_13 C3_13 108.4(13) . . ?
C6_13 C3_13 C2_13 111.8(14) . . ?
C6_13 C3_13 C4_13 115.0(16) . . ?
C2_13 C3_13 C4_13 110.3(14) . . ?
C5_13 C4_13 C3_13 118.4(16) . . ?
C3_13 C6_13 C7_13 115.0(15) . . ?
C8_13 C7_13 C6_13 118.4(16) . . ?
C7_13 C8_13 C9_13 108.0(15) . . ?
C59_6 O1_14 C2_14 117.8(11) . . ?
O1_14 C2_14 C3_14 107.9(13) . . ?
C6_14 C3_14 C2_14 116.3(15) . . ?
C6_14 C3_14 C4_14 119.0(17) . . ?
C2_14 C3_14 C4_14 107.0(14) . . ?
C5_14 C4_14 C3_14 111.6(16) . . ?
C3_14 C6_14 C7_14 116.1(16) . . ?
C8_14 C7_14 C6_14 123.1(18) . . ?
C7_14 C8_14 C9_14 121.1(19) . . ?
C59_5 O1_15 C2_15 121.3(10) . . ?
O1_15 C2_15 C3_15 107.1(13) . . ?
C6_15 C3_15 C4_15 123.6(18) . . ?
C6_15 C3_15 C2_15 120.7(15) . . ?
C4_15 C3_15 C2_15 104.6(14) . . ?
C5_15 C4_15 C3_15 107.6(16) . . ?
C3_15 C6_15 C7_15 123.8(18) . . ?
C8_15 C7_15 C6_15 119.0(17) . . ?
C7_15 C8_15 C9_15 114.8(17) . . ?
C39_6 O1_16 C2_16 116.8(13) . . ?
O1_16 C2_16 C3_16 108.1(16) . . ?
C6_16 C3_16 C4_16 119.5(18) . . ?
C6_16 C3_16 C2_16 117.1(18) . . ?
C4_16 C3_16 C2_16 109.6(17) . . ?
C5_16 C4_16 C3_16 112.7(18) . . ?
C3_16 C6_16 C7_16 111.3(18) . . ?
C8_16 C7_16 C6_16 114(2) . . ?
C7_16 C8_16 C9_16 115.2(19) . . ?
C5_5 O1_17 C2_17 117.3(9) . . ?
O1_17 C2_17 C3_17 110.0(12) . . ?
C6_17 C3_17 C2_17 115.0(14) . . ?
C6_17 C3_17 C4_17 116.1(15) . . ?
C2_17 C3_17 C4_17 111.2(13) . . ?
C5_17 C4_17 C3_17 116.5(16) . . ?
C3_17 C6_17 C7_17 114.8(15) . . ?
C8_17 C7_17 C6_17 110.6(15) . . ?
C7_17 C8_17 C9_17 112.5(16) . . ?
C39_5 O1_18 C2_18 117.0(10) . . ?
O1_18 C2_18 C3_18 107.2(14) . . ?
C6_18 C3_18 C4_18 115.3(16) . . ?
C6_18 C3_18 C2_18 117.2(15) . . ?
C4_18 C3_18 C2_18 110.2(15) . . ?
C5_18 C4_18 C3_18 116.5(17) . . ?
C3_18 C6_18 C7_18 125.7(17) . . ?
C8_18 C7_18 C6_18 111.5(16) . . ?
C7_18 C8_18 C9_18 114.3(16) . . ?
C3_6 O1_19 C2_19 117.8(6) . . ?
O1_19 C2_19 C3_19 109.22(19) . . ?
C6_19 C3_19 C4_19 122.96(15) . . ?
C6_19 C3_19 C2_19 118.15(12) . . ?
C4_19 C3_19 C2_19 111.30(16) . . ?
C5_19 C4_19 C3_19 117.5(2) . . ?
C3_19 C6_19 C7_19 112.39(15) . . ?
C8_19 C7_19 C6_19 112.9(2) . . ?
C7_19 C8_19 C9_19 118.0(2) . . ?
C57_6 O1_20 C2_20 116.2(10) . . ?
O1_20 C2_20 C3_20 109.0(14) . . ?
C6_20 C3_20 C2_20 120.9(17) . . ?
C6_20 C3_20 C4_20 106.5(16) . . ?
C2_20 C3_20 C4_20 106.2(15) . . ?
C5_20 C4_20 C3_20 106.6(16) . . ?
C3_20 C6_20 C7_20 114.4(17) . . ?
C8_20 C7_20 C6_20 121.1(19) . . ?
C7_20 C8_20 C9_20 118(2) . . ?
C23_5 O1_21 C2_21 119.4(9) . . ?
O1_21 C2_21 C3_21 109.4(13) . . ?
C6_21 C3_21 C2_21 120.0(16) . . ?
C6_21 C3_21 C4_21 121.8(16) . . ?
C2_21 C3_21 C4_21 111.3(14) . . ?
C5_21 C4_21 C3_21 108.6(15) . . ?
C3_21 C6_21 C7_21 112.7(16) . . ?
C8_21 C7_21 C6_21 115.4(17) . . ?
C7_21 C8_21 C9_21 111.6(16) . . ?
C5_6 O1_22 C2_22 117.1(10) . . ?
O1_22 C2_22 C3_22 107.4(14) . . ?
C6_22 C3_22 C4_22 118.4(17) . . ?
C6_22 C3_22 C2_22 115.1(16) . . ?
C4_22 C3_22 C2_22 109.8(14) . . ?
C5_22 C4_22 C3_22 118.0(17) . . ?
C3_22 C6_22 C7_22 116.4(17) . . ?
C8_22 C7_22 C6_22 116.7(18) . . ?
C7_22 C8_22 C9_22 117.3(18) . . ?
C1_23 O1_23 C2_23 108.2(11) . 2_676 ?
C2_23 C1_23 O1_23 110.9(14) . . ?
C1_23 C2_23 O1_23 110.7(12) . 2_676 ?

loop_
_geom_bond_atom_site_label_1
_geom_bond_atom_site_label_2
_geom_bond_distance
_geom_bond_site_symmetry_2
_geom_bond_publ_flag
C1A_1 C2A_1 1.12(2) . ?
C2A_1 C3_1 1.539(19) . ?
C1B_1 C2B_1 1.20(4) . ?
C2B_1 C3_1 1.72(3) . ?
C3_1 C4_1 1.504(11) . ?
C4_1 N5_1 1.457(8) . ?
N5_1 C6_1 1.3900 . ?
N5_1 C10_1 1.3900 . ?
C6_1 C7_1 1.3900 . ?
C7_1 C8_1 1.3900 . ?
C8_1 C9_1 1.3900 . ?
C8_1 C11_1 1.482(9) . ?
C9_1 C10_1 1.3900 . ?
C11_1 C12_1 1.329(12) . ?
C12_1 C15_1 1.453(9) . ?
C13_1 C14_1 1.3900 . ?
C13_1 N18_1 1.3900 . ?
C14_1 C15_1 1.3900 . ?
C15_1 C16_1 1.3900 . ?
C16_1 C17_1 1.3900 . ?
C17_1 N18_1 1.3900 . ?
N18_1 C19_1 1.441(9) . ?
C19_1 C20_1 1.518(13) . ?
C20_1 C21_1 1.451(14) . ?
C21_1 C22_1 1.195(14) . ?
P1_2 F6_2 1.562(8) . ?
P1_2 F1_2 1.564(8) . ?
P1_2 F5_2 1.576(8) . ?
P1_2 F2_2 1.580(7) . ?
P1_2 F4_2 1.590(7) . ?
P1_2 F3_2 1.595(7) . ?
P1_3 P1_4 0.17(2) 2_566 ?
P1_3 F4_4 1.462(19) 2_566 ?
P1_3 F6_4 1.483(15) 2_566 ?
P1_3 F2_3 1.528(13) . ?
P1_3 F6_3 1.550(15) . ?
P1_3 F1_3 1.552(14) . ?
P1_3 F1_4 1.56(2) 2_566 ?
P1_3 F5_3 1.574(15) . ?
P1_3 F3_3 1.585(14) . ?
P1_3 F3_4 1.61(2) 2_566 ?
P1_3 F5_4 1.619(17) 2_566 ?
P1_3 F4_3 1.638(14) . ?
F1_3 F3_4 1.064(19) 2_566 ?
F1_3 F6_4 1.451(19) 2_566 ?
F1_3 P1_4 1.600(19) 2_566 ?
F2_3 F4_4 1.03(2) 2_566 ?
F2_3 P1_4 1.610(19) 2_566 ?
F2_3 F5_4 1.61(2) 2_566 ?
F3_3 F1_4 0.779(16) 2_566 ?
F3_3 P1_4 1.55(2) 2_566 ?
F3_3 F5_4 1.61(2) 2_566 ?
F4_3 F2_4 0.84(2) 2_566 ?
F4_3 F6_4 1.35(2) 2_566 ?
F4_3 P1_4 1.55(2) 2_566 ?
F5_3 F4_4 1.45(2) 2_566 ?
F5_3 F6_4 1.47(2) 2_566 ?
F5_3 F1_4 1.56(2) 2_566 ?
F5_3 P1_4 1.72(2) 2_566 ?
F6_3 F5_4 1.235(19) 2_566 ?
F6_3 F3_4 1.34(2) 2_566 ?
F6_3 P1_4 1.406(19) 2_566 ?
F6_3 F2_4 1.61(2) 2_566 ?
P1_4 F5_4 1.531(14) . ?
P1_4 F6_4 1.537(13) . ?
P1_4 F3_4 1.579(15) . ?
P1_4 F1_4 1.581(15) . ?
P1_4 F2_4 1.594(15) . ?
P1_4 F4_4 1.622(15) . ?
C1_5 C6_5 1.380(10) . ?
C1_5 C2_5 1.404(10) . ?
C2_5 C3_5 1.384(11) . ?
C2_5 N72_5 1.411(10) . ?
C3_5 O1_9 1.365(9) . ?
C3_5 C4_5 1.397(12) . ?
C4_5 C5_5 1.385(12) . ?
C5_5 O1_17 1.359(10) . ?
C5_5 C6_5 1.392(10) . ?
C6_5 N7_5 1.420(10) . ?
N7_5 C8_5 1.359(9) . ?
C8_5 O9_5 1.215(8) . ?
C8_5 C11_5 1.500(10) . ?
C10_5 C11_5 1.374(11) . ?
C10_5 C15_5 1.394(10) . ?
C11_5 N12_5 1.340(9) . ?
N12_5 C13_5 1.322(10) . ?
C13_5 N14_5 1.308(10) . ?
N14_5 C15_5 1.338(9) . ?
C15_5 C16_5 1.470(11) . ?
C16_5 O17_5 1.263(9) . ?
C16_5 N18_5 1.366(8) . ?
N18_5 C20_5 1.408(10) . ?
C19_5 C24_5 1.389(11) . ?
C19_5 C20_5 1.415(11) . ?
C20_5 C21_5 1.383(10) . ?
C21_5 O1_8 1.364(10) . ?
C21_5 C22_5 1.371(11) . ?
C22_5 C23_5 1.420(12) . ?
C23_5 O1_21 1.352(10) . ?
C23_5 C24_5 1.409(10) . ?
C24_5 N25_5 1.384(10) . ?
N25_5 C26_5 1.339(10) . ?
C26_5 O27_5 1.238(9) . ?
C26_5 C29_5 1.484(12) . ?
C28_5 C29_5 1.378(11) . ?
C28_5 C33_5 1.389(12) . ?
C29_5 N30_5 1.355(10) . ?
N30_5 C31_5 1.327(12) . ?
C31_5 N32_5 1.317(11) . ?
N32_5 C33_5 1.333(10) . ?
C33_5 C34_5 1.500(12) . ?
C34_5 O35_5 1.239(9) . ?
C34_5 N36_5 1.330(11) . ?
N36_5 C38_5 1.423(11) . ?
C37_5 C38_5 1.376(11) . ?
C37_5 C42_5 1.410(12) . ?
C38_5 C39_5 1.377(11) . ?
C39_5 O1_18 1.369(10) . ?
C39_5 C40_5 1.392(12) . ?
C40_5 C41_5 1.407(12) . ?
C41_5 O1_11 1.358(11) . ?
C41_5 C42_5 1.374(11) . ?
C42_5 N43_5 1.390(10) . ?
N43_5 C44_5 1.346(10) . ?
C44_5 O45_5 1.255(9) . ?
C44_5 C47_5 1.501(11) . ?
C46_5 C47_5 1.386(11) . ?
C46_5 C51_5 1.390(10) . ?
C47_5 N48_5 1.350(9) . ?
N48_5 C49_5 1.320(10) . ?
C49_5 N50_5 1.357(10) . ?
N50_5 C51_5 1.353(9) . ?
C51_5 C52_5 1.446(11) . ?
C52_5 O53_5 1.261(9) . ?
C52_5 N54_5 1.342(10) . ?
N54_5 C56_5 1.432(10) . ?
C55_5 C56_5 1.370(11) . ?
C55_5 C60_5 1.378(11) . ?
C56_5 C57_5 1.371(10) . ?
C57_5 O1_7 1.389(10) . ?
C57_5 C58_5 1.395(11) . ?
C58_5 C59_5 1.372(12) . ?
C59_5 O1_15 1.339(10) . ?
C59_5 C60_5 1.406(11) . ?
C60_5 N61_5 1.440(10) . ?
N61_5 C62_5 1.343(10) . ?
C62_5 O63_5 1.225(9) . ?
C62_5 C65_5 1.481(12) . ?
C64_5 C65_5 1.352(11) . ?
C64_5 C69_5 1.405(11) . ?
C65_5 N66_5 1.380(10) . ?
N66_5 C67_5 1.321(12) . ?
C67_5 N68_5 1.357(11) . ?
N68_5 C69_5 1.354(10) . ?
C69_5 C70_5 1.470(11) . ?
C70_5 O71_5 1.249(9) . ?
C70_5 N72_5 1.341(10) . ?
C1_6 C2_6 1.388(12) . ?
C1_6 C6_6 1.404(12) . ?
C2_6 N72_6 1.413(12) . ?
C2_6 C3_6 1.437(15) . ?
C3_6 C4_6 1.316(15) . ?
C3_6 O1_19 1.360(11) . ?
C4_6 C5_6 1.407(14) . ?
C5_6 O1_22 1.358(11) . ?
C5_6 C6_6 1.362(13) . ?
C6_6 N7_6 1.412(11) . ?
N7_6 C8_6 1.351(11) . ?
C8_6 O9_6 1.259(10) . ?
C8_6 C11_6 1.474(11) . ?
C10_6 C11_6 1.350(12) . ?
C10_6 C15_6 1.373(11) . ?
C11_6 N12_6 1.385(10) . ?
N12_6 C13_6 1.342(11) . ?
C13_6 N14_6 1.290(12) . ?
N14_6 C15_6 1.387(10) . ?
C15_6 C16_6 1.464(12) . ?
C16_6 O17_6 1.230(10) . ?
C16_6 N18_6 1.383(10) . ?
N18_6 C20_6 1.380(11) . ?
C19_6 C20_6 1.358(13) . ?
C19_6 C24_6 1.396(13) . ?
C20_6 C21_6 1.404(11) . ?
C21_6 C22_6 1.375(14) . ?
C21_6 O1_12 1.385(10) . ?
C22_6 C23_6 1.361(14) . ?
C23_6 C24_6 1.354(12) . ?
C23_6 O1_10 1.409(12) . ?
C24_6 N25_6 1.434(12) . ?
N25_6 C26_6 1.332(12) . ?
C26_6 O27_6 1.268(13) . ?
C26_6 C29_6 1.463(15) . ?
C28_6 C33_6 1.350(14) . ?
C28_6 C29_6 1.407(13) . ?
C29_6 N30_6 1.346(12) . ?
N30_6 C31_6 1.339(13) . ?
C31_6 N32_6 1.307(12) . ?
N32_6 C33_6 1.349(11) . ?
C33_6 C34_6 1.518(13) . ?
C34_6 O35_6 1.226(10) . ?
C34_6 N36_6 1.336(11) . ?
N36_6 C38_6 1.425(10) . ?
C37_6 C42_6 1.370(12) . ?
C37_6 C38_6 1.388(12) . ?
C38_6 C39_6 1.381(12) . ?
C39_6 O1_16 1.342(11) . ?
C39_6 C40_6 1.374(13) . ?
C40_6 C41_6 1.337(13) . ?
C41_6 O1_13 1.399(11) . ?
C41_6 C42_6 1.424(12) . ?
C42_6 N43_6 1.402(11) . ?
N43_6 C44_6 1.353(12) . ?
C44_6 O45_6 1.238(10) . ?
C44_6 C47_6 1.468(12) . ?
C46_6 C51_6 1.355(12) . ?
C46_6 C47_6 1.404(13) . ?
C47_6 N48_6 1.379(11) . ?
N48_6 C49_6 1.306(13) . ?
C49_6 N50_6 1.330(14) . ?
N50_6 C51_6 1.354(12) . ?
C51_6 C52_6 1.475(14) . ?
C52_6 O53_6 1.247(10) . ?
C52_6 N54_6 1.343(10) . ?
N54_6 C56_6 1.371(12) . ?
C55_6 C60_6 1.357(13) . ?
C55_6 C56_6 1.405(13) . ?
C56_6 C57_6 1.430(12) . ?
C57_6 C58_6 1.353(13) . ?
C57_6 O1_20 1.394(11) . ?
C58_6 C59_6 1.378(12) . ?
C59_6 O1_14 1.376(11) . ?
C59_6 C60_6 1.390(11) . ?
C60_6 N61_6 1.423(11) . ?
N61_6 C62_6 1.358(10) . ?
C62_6 O63_6 1.266(11) . ?
C62_6 C65_6 1.450(14) . ?
C64_6 C69_6 1.358(13) . ?
C64_6 C65_6 1.364(12) . ?
C65_6 N66_6 1.356(11) . ?
N66_6 C67_6 1.310(13) . ?
C67_6 N68_6 1.344(12) . ?
N68_6 C69_6 1.345(11) . ?
C69_6 C70_6 1.509(13) . ?
C70_6 O71_6 1.254(10) . ?
C70_6 N72_6 1.312(12) . ?
O1_7 C2_7 1.425(10) . ?
C2_7 C3_7 1.541(11) . ?
C3_7 C6_7 1.430(11) . ?
C3_7 C4_7 1.543(12) . ?
C4_7 C5_7 1.463(11) . ?
C6_7 C7_7 1.511(11) . ?
C7_7 C8_7 1.451(11) . ?
C8_7 C9_7 1.569(12) . ?
O1_8 C2_8 1.428(11) . ?
C2_8 C3_8 1.527(12) . ?
C3_8 C6_8 1.430(12) . ?
C3_8 C4_8 1.537(12) . ?
C4_8 C5_8 1.503(12) . ?
C6_8 C7_8 1.508(12) . ?
C7_8 C8_8 1.488(12) . ?
C8_8 C9_8 1.563(12) . ?
O1_9 C2_9 1.402(3) . ?
C2_9 C3_9 1.546(3) . ?
C3_9 C6_9 1.450(2) . ?
C3_9 C4_9 1.521(2) . ?
C4_9 C5_9 1.448(3) . ?
C6_9 C7_9 1.532(3) . ?
C7_9 C8_9 1.437(2) . ?
C8_9 C9_9 1.544(3) . ?
O1_10 C2_10 1.399(13) . ?
C2_10 C3_10 1.538(13) . ?
C3_10 C6_10 1.449(13) . ?
C3_10 C4_10 1.517(13) . ?
C4_10 C5_10 1.470(14) . ?
C6_10 C7_10 1.491(13) . ?
C7_10 C8_10 1.453(14) . ?
C8_10 C9_10 1.559(14) . ?
O1_11 C2_11 1.413(12) . ?
C2_11 C3_11 1.534(13) . ?
C3_11 C6_11 1.471(13) . ?
C3_11 C4_11 1.524(13) . ?
C4_11 C5_11 1.489(13) . ?
C6_11 C7_11 1.492(13) . ?
C7_11 C8_11 1.485(13) . ?
C8_11 C9_11 1.566(13) . ?
O1_12 C2_12 1.402(3) . ?
C2_12 C3_12 1.546(3) . ?
C3_12 C6_12 1.450(2) . ?
C3_12 C4_12 1.521(2) . ?
C4_12 C5_12 1.448(3) . ?
C6_12 C7_12 1.532(3) . ?
C7_12 C8_12 1.437(2) . ?
C8_12 C9_12 1.544(3) . ?
O1_13 C2_13 1.423(13) . ?
C2_13 C3_13 1.547(14) . ?
C3_13 C6_13 1.467(14) . ?
C3_13 C4_13 1.547(14) . ?
C4_13 C5_13 1.460(14) . ?
C6_13 C7_13 1.512(14) . ?
C7_13 C8_13 1.456(14) . ?
C8_13 C9_13 1.607(14) . ?
O1_14 C2_14 1.398(13) . ?
C2_14 C3_14 1.544(14) . ?
C3_14 C6_14 1.462(14) . ?
C3_14 C4_14 1.552(14) . ?
C4_14 C5_14 1.476(14) . ?
C6_14 C7_14 1.524(14) . ?
C7_14 C8_14 1.438(14) . ?
C8_14 C9_14 1.560(14) . ?
O1_15 C2_15 1.402(13) . ?
C2_15 C3_15 1.555(14) . ?
C3_15 C6_15 1.426(13) . ?
C3_15 C4_15 1.539(14) . ?
C4_15 C5_15 1.470(14) . ?
C6_15 C7_15 1.525(14) . ?
C7_15 C8_15 1.469(14) . ?
C8_15 C9_15 1.574(14) . ?
O1_16 C2_16 1.420(14) . ?
C2_16 C3_16 1.555(15) . ?
C3_16 C6_16 1.461(14) . ?
C3_16 C4_16 1.523(14) . ?
C4_16 C5_16 1.490(15) . ?
C6_16 C7_16 1.527(15) . ?
C7_16 C8_16 1.468(15) . ?
C8_16 C9_16 1.572(12) . ?
O1_17 C2_17 1.412(13) . ?
C2_17 C3_17 1.526(13) . ?
C3_17 C6_17 1.447(13) . ?
C3_17 C4_17 1.539(13) . ?
C4_17 C5_17 1.483(14) . ?
C6_17 C7_17 1.530(14) . ?
C7_17 C8_17 1.474(14) . ?
C8_17 C9_17 1.564(14) . ?
O1_18 C2_18 1.405(14) . ?
C2_18 C3_18 1.542(14) . ?
C3_18 C6_18 1.434(14) . ?
C3_18 C4_18 1.532(14) . ?
C4_18 C5_18 1.461(14) . ?
C6_18 C7_18 1.481(14) . ?
C7_18 C8_18 1.471(14) . ?
C8_18 C9_18 1.589(14) . ?
O1_19 C2_19 1.402(3) . ?
C2_19 C3_19 1.546(3) . ?
C3_19 C6_19 1.450(2) . ?
C3_19 C4_19 1.521(2) . ?
C4_19 C5_19 1.448(3) . ?
C6_19 C7_19 1.532(3) . ?
C7_19 C8_19 1.437(2) . ?
C8_19 C9_19 1.544(3) . ?
O1_20 C2_20 1.436(14) . ?
C2_20 C3_20 1.549(14) . ?
C3_20 C6_20 1.474(14) . ?
C3_20 C4_20 1.555(14) . ?
C4_20 C5_20 1.488(15) . ?
C6_20 C7_20 1.537(15) . ?
C7_20 C8_20 1.473(14) . ?
C8_20 C9_20 1.601(15) . ?
O1_21 C2_21 1.410(13) . ?
C2_21 C3_21 1.532(13) . ?
C3_21 C6_21 1.441(14) . ?
C3_21 C4_21 1.552(14) . ?
C4_21 C5_21 1.479(14) . ?
C6_21 C7_21 1.533(14) . ?
C7_21 C8_21 1.474(14) . ?
C8_21 C9_21 1.573(14) . ?
O1_22 C2_22 1.418(13) . ?
C2_22 C3_22 1.557(14) . ?
C3_22 C6_22 1.449(14) . ?
C3_22 C4_22 1.546(14) . ?
C4_22 C5_22 1.469(14) . ?
C6_22 C7_22 1.518(14) . ?
C7_22 C8_22 1.455(14) . ?
C8_22 C9_22 1.581(14) . ?
O1_23 C1_23 1.454(15) . ?
O1_23 C2_23 1.484(18) 2_676 ?
C1_23 C2_23 1.43(2) . ?
